data_7047346
loop_
_publ_author_name
'Jin, Jun-Ling'
'Xie, Yun-Peng'
'Lu, Xing'

_publ_section_title
;
 High-nuclearity silver ethynide clusters containing polynucleating oxygen
 donor ligands.
;
_journal_issue 37
_journal_name_full 'Dalton transactions (Cambridge, England : 2003)'
_journal_page_first 12972
_journal_page_last 12978
_journal_paper_doi 10.1039/c8dt02700e
_journal_volume 47
_journal_year 2018
_chemical_formula_sum 'C159 H227 Ag30 Bi6 Cl2 F48 O51.5 P6'
_chemical_formula_weight 8621.09
_space_group_crystal_system monoclinic
_space_group_IT_number 15
_space_group_name_Hall '-C 2yc'
_space_group_name_H-M_alt 'C 1 2/c 1'
_symmetry_space_group_name_Hall '-C 2yc'
_symmetry_space_group_name_H-M 'C 1 2/c 1'
_atom_sites_solution_hydrogens geom
_audit_creation_method SHELXL-2014/7
_audit_update_record
;
2018-08-16 deposited with the CCDC.
2018-08-22 downloaded from the CCDC.
;
_cell_angle_alpha 90
_cell_angle_beta 95.212(2)
_cell_angle_gamma 90
_cell_formula_units_Z 4
_cell_length_a 26.438(2)
_cell_length_b 19.3816(15)
_cell_length_c 47.701(4)
_cell_measurement_reflns_used 9688
_cell_measurement_temperature 298(2)
_cell_measurement_theta_max 28.0627
_cell_measurement_theta_min 2.9472
_cell_volume 24341(3)
_computing_cell_refinement 'SAINT (Bruker, 2014)'
_computing_data_collection 'Apex2 (Bruker, 2014)'
_computing_data_reduction 'SAINT (Bruker, 2014)'
_computing_molecular_graphics 'Bruker SHELXTL (Sheldrick, 2014)'
_computing_publication_material 'Bruker SHELXTL'
_computing_structure_refinement 'SHELXL-2014/7 (Sheldrick, 2014)'
_computing_structure_solution 'SHELXS-97 (Sheldrick 2008)'
_diffrn_ambient_temperature 298(2)
_diffrn_measured_fraction_theta_full 0.993
_diffrn_measured_fraction_theta_max 0.993
_diffrn_measurement_device_type 'Bruker D8 Quest'
_diffrn_radiation_type MoK\a
_diffrn_radiation_wavelength 0.71073
_diffrn_reflns_av_R_equivalents 0.0599
_diffrn_reflns_av_unetI/netI 0.0598
_diffrn_reflns_Laue_measured_fraction_full 0.993
_diffrn_reflns_Laue_measured_fraction_max 0.993
_diffrn_reflns_limit_h_max 29
_diffrn_reflns_limit_h_min -29
_diffrn_reflns_limit_k_max 21
_diffrn_reflns_limit_k_min -21
_diffrn_reflns_limit_l_max 52
_diffrn_reflns_limit_l_min -39
_diffrn_reflns_number 60251
_diffrn_reflns_point_group_measured_fraction_full 0.993
_diffrn_reflns_point_group_measured_fraction_max 0.993
_diffrn_reflns_theta_full 23.013
_diffrn_reflns_theta_max 23.013
_diffrn_reflns_theta_min 2.947
_exptl_absorpt_coefficient_mu 6.828
_exptl_absorpt_correction_T_max 0.758
_exptl_absorpt_correction_T_min 0.591
_exptl_absorpt_correction_type multi-scan
_exptl_absorpt_process_details 'SADABS-2014/2 (Bruker,2014)'
_exptl_crystal_colour colorless
_exptl_crystal_density_diffrn 2.352
_exptl_crystal_description block
_exptl_crystal_F_000 16228
_exptl_crystal_size_max 0.086
_exptl_crystal_size_mid 0.072
_exptl_crystal_size_min 0.043
_exptl_transmission_factor_max 0.0265
_exptl_transmission_factor_min 0.0069
_refine_diff_density_max 2.559
_refine_diff_density_min -1.701
_refine_diff_density_rms 0.239
_refine_ls_extinction_method none
_refine_ls_goodness_of_fit_ref 1.102
_refine_ls_hydrogen_treatment constr
_refine_ls_matrix_type full
_refine_ls_number_parameters 1161
_refine_ls_number_reflns 16825
_refine_ls_number_restraints 1292
_refine_ls_restrained_S_all 1.086
_refine_ls_R_factor_all 0.1206
_refine_ls_R_factor_gt 0.0995
_refine_ls_shift/su_max 0.000
_refine_ls_shift/su_mean 0.000
_refine_ls_structure_factor_coef Fsqd
_refine_ls_weighting_details 'w=1/[\s^2^(Fo^2^)+3055.1331P] where P=(Fo^2^+2Fc^2^)/3'
_refine_ls_weighting_scheme calc
_refine_ls_wR_factor_gt 0.2105
_refine_ls_wR_factor_ref 0.2231
_reflns_Friedel_coverage 0.000
_reflns_number_gt 13286
_reflns_number_total 16825
_reflns_threshold_expression 'I > 2\s(I)'
_cod_data_source_file c8dt02700e2.cif
_cod_data_source_block Complex4
_cod_depositor_comments
;
The following automatic conversions were performed:

'_exptl_absorpt_correction_type' value 'Multi-scan' changed to
'multi-scan' according to
/home/data/users/saulius/crontab/automatic-downloads/rss-feeds/RSC/lib/dictionaries/cif_core.dic
dictionary named 'cif_core.dic' version 2.4.2 from 2011-04-26.

Automatic conversion script
Id: cif_fix_values 4973 2017-02-22 13:04:09Z antanas 

 Adding full bibliography for 7047343--7047346.cif.
;
_cod_original_cell_volume 24342(3)
_cod_original_formula_sum 'C159 H227 Ag30 Bi6 Cl2 F48 O51.50 P6'
_cod_database_code 7047346
_shelx_shelxl_version_number 2014/7
_shelx_space_group_comment
;
The symmetry employed for this shelxl refinement is uniquely defined
by the following loop, which should always be used as a source of
symmetry information in preference to the above space-group names.
They are only intended as comments.
;
_shelx_estimated_absorpt_t_min 0.591
_shelx_estimated_absorpt_t_max 0.758

loop_
_space_group_symop_operation_xyz
'x, y, z'
'-x, y, -z+1/2'
'x+1/2, y+1/2, z'
'-x+1/2, y+1/2, -z+1/2'
'-x, -y, -z'
'x, -y, z-1/2'
'-x+1/2, -y+1/2, -z'
'x+1/2, -y+1/2, z-1/2'

loop_
_atom_site_label
_atom_site_type_symbol
_atom_site_fract_x
_atom_site_fract_y
_atom_site_fract_z
_atom_site_U_iso_or_equiv
_atom_site_adp_type
_atom_site_occupancy
_atom_site_site_symmetry_order
_atom_site_calc_flag
_atom_site_refinement_flags_posn
_atom_site_refinement_flags_adp
_atom_site_refinement_flags_occupancy
_atom_site_disorder_assembly
_atom_site_disorder_group
Bi1 Bi 0.67174(4) 0.20663(5) 0.03031(2) 0.0555(3) Uani 1 1 d . U . . .
Bi2 Bi 0.80124(4) 0.26532(5) 0.05401(2) 0.0559(3) Uani 1 1 d . U . . .
Bi3 Bi 0.78102(4) 0.11476(5) 0.00606(2) 0.0596(3) Uani 1 1 d . U . . .
Ag1 Ag 0.77469(9) 0.13793(12) 0.16744(5) 0.0770(6) Uani 1 1 d . U . . .
Ag2 Ag 0.75653(8) 0.06770(11) 0.10074(5) 0.0705(6) Uani 1 1 d . U . . .
Ag3 Ag 0.83157(9) 0.19990(13) 0.12389(5) 0.0767(6) Uani 1 1 d . U . . .
Ag4 Ag 0.84541(9) -0.06811(12) 0.10940(5) 0.0782(6) Uani 1 1 d . U . . .
Ag5 Ag 0.87015(9) 0.04835(12) 0.15157(6) 0.0823(7) Uani 1 1 d . U . . .
Ag6 Ag 0.66158(10) 0.08196(13) 0.15520(5) 0.0847(7) Uani 1 1 d . U . . .
Ag7 Ag 0.75224(11) -0.10993(13) 0.20848(5) 0.0888(7) Uani 1 1 d . U . . .
Ag8 Ag 0.73958(10) -0.11008(13) 0.09273(5) 0.0857(7) Uani 1 1 d . U . . .
Ag9 Ag 0.84190(10) -0.09576(13) 0.16993(5) 0.0867(7) Uani 1 1 d . U . . .
Ag10 Ag 0.6184(13) 0.1105(12) 0.0844(4) 0.091(4) Uani 0.32(3) 1 d . U P A 1
Ag1A Ag 0.6394(5) 0.0986(3) 0.0905(2) 0.0785(16) Uani 0.68(3) 1 d . U P A 2
Ag11 Ag 0.77057(11) 0.03736(15) 0.21511(6) 0.1017(8) Uani 1 1 d . U . . .
Ag12 Ag 0.80675(13) -0.04122(13) 0.04162(7) 0.1061(9) Uani 1 1 d . U . . .
Ag13 Ag 0.71928(12) -0.15160(14) 0.14961(6) 0.0991(8) Uani 1 1 d . U . . .
Ag14 Ag 0.6688(3) 0.0052(6) 0.2006(3) 0.099(2) Uani 0.444(19) 1 d . U P A 1
Ag4A Ag 0.6663(3) 0.0294(5) 0.2150(3) 0.097(2) Uani 0.556(19) 1 d . U P A 2
Ag15 Ag 0.64587(11) -0.04172(13) 0.11976(6) 0.0981(8) Uani 1 1 d . U . . .
Cl1 Cl 0.7589(3) -0.0060(4) 0.14821(15) 0.0723(16) Uani 1 1 d . U . . .
P1 P 0.6874(3) 0.0247(4) 0.04165(16) 0.0712(17) Uani 1 1 d . U . . .
P2 P 0.7111(3) 0.2261(3) 0.10311(15) 0.0593(15) Uani 1 1 d . U . . .
P3 P 0.8595(3) 0.1017(4) 0.07091(16) 0.0653(16) Uani 1 1 d . U . . .
F1 F 0.8862(10) -0.1598(13) 0.2238(5) 0.181(10) Uani 1 1 d D U . . .
F2 F 0.9337(8) -0.1315(10) 0.2611(4) 0.133(7) Uani 1 1 d D U . . .
F3 F 0.9501(10) -0.0913(17) 0.2206(5) 0.212(12) Uani 1 1 d D U . . .
F4 F 0.8190(11) 0.1117(17) 0.3079(6) 0.213(12) Uani 1 1 d D U . . .
F5 F 0.8986(10) 0.095(2) 0.3081(8) 0.273(17) Uani 1 1 d D U . . .
F6 F 0.8513(15) 0.0154(18) 0.3223(6) 0.254(14) Uani 1 1 d D U . . .
F7 F 0.9501(11) 0.336(2) 0.1281(8) 0.304(18) Uani 1 1 d D U . . .
F8 F 0.9141(15) 0.4291(16) 0.1465(7) 0.305(19) Uani 1 1 d D U . . .
F9 F 0.8862(16) 0.3229(18) 0.1563(6) 0.271(17) Uani 1 1 d D U . . .
F10 F 0.7521(15) 0.530(2) 0.1001(7) 0.298(18) Uani 1 1 d D U . . .
F11 F 0.8231(14) 0.5657(13) 0.0785(9) 0.285(17) Uani 1 1 d D U . . .
F12 F 0.7539(14) 0.517(2) 0.0514(7) 0.293(17) Uani 1 1 d D U . . .
F13 F 0.9112(15) -0.0871(16) -0.0307(9) 0.294(17) Uani 1 1 d D U . . .
F14 F 0.9517(15) 0.015(2) -0.0203(10) 0.320(19) Uani 1 1 d D U . . .
F15 F 0.9055(18) 0.001(2) -0.0628(7) 0.34(2) Uani 1 1 d D U . . .
O1 O 0.7626(6) 0.2496(8) 0.0936(3) 0.062(3) Uani 1 1 d . U . . .
O2 O 0.6711(6) 0.2121(9) 0.0781(4) 0.065(3) Uani 1 1 d . U . . .
O3 O 0.7181(7) 0.1620(9) 0.1222(4) 0.067(3) Uani 1 1 d . U . . .
O4 O 0.6586(7) 0.0940(9) 0.0418(4) 0.070(3) Uani 1 1 d . U . . .
O5 O 0.7350(8) 0.0301(8) 0.0249(4) 0.071(3) Uani 1 1 d . U . . .
O6 O 0.7015(7) -0.0008(9) 0.0715(4) 0.074(3) Uani 1 1 d . U . . .
O7 O 0.8304(13) -0.0272(13) -0.0059(5) 0.135(7) Uani 1 1 d . U . . .
O8 O 0.8635(10) 0.0737(13) -0.0187(5) 0.124(7) Uani 1 1 d . U . . .
O10 O 0.8490(6) 0.1793(9) 0.0757(4) 0.068(3) Uani 1 1 d . U . . .
O11 O 0.8427(7) 0.0592(9) 0.0951(4) 0.074(3) Uani 1 1 d . U . . .
O12 O 0.8345(7) 0.0768(9) 0.0427(4) 0.072(3) Uani 1 1 d . U . . .
O13 O 0.8329(5) 0.2108(8) 0.0131(3) 0.049(2) Uani 1 1 d . U . . .
O14 O 0.7503(6) 0.1808(7) 0.0371(3) 0.050(3) Uani 1 1 d . U . . .
O15 O 0.8027(5) 0.3476(7) 0.0096(3) 0.050(3) Uani 1 1 d . U . . .
O16 O 0.7806(5) 0.1915(7) -0.0383(3) 0.046(3) Uani 1 1 d . U . . .
O17 O 0.8215(11) 0.0783(14) 0.2539(6) 0.135(7) Uani 1 1 d . U . . .
O18 O 0.8513(9) -0.0287(12) 0.2159(5) 0.102(3) Uani 1 1 d . U . . .
O19 O 0.8587(10) 0.3098(11) 0.0998(5) 0.115(6) Uani 1 1 d D U . . .
O20 O 0.7908(12) 0.4015(10) 0.0677(5) 0.131(6) Uani 1 1 d D U . . .
C1 C 0.6426(12) -0.0376(15) 0.0225(6) 0.078(5) Uani 1 1 d . U . . .
C2 C 0.6309(15) -0.0111(17) -0.0068(7) 0.111(11) Uani 1 1 d . U . . .
H2A H 0.6617 -0.0083 -0.0160 0.167 Uiso 1 1 calc R U . . .
H2B H 0.6076 -0.0419 -0.0171 0.167 Uiso 1 1 calc R U . . .
H2C H 0.6159 0.0339 -0.0062 0.167 Uiso 1 1 calc R U . . .
C3 C 0.5998(14) -0.043(2) 0.0373(8) 0.119(11) Uani 1 1 d . U . . .
H3A H 0.6096 -0.0604 0.0559 0.179 Uiso 1 1 calc R U . . .
H3B H 0.5843 0.0013 0.0386 0.179 Uiso 1 1 calc R U . . .
H3C H 0.5760 -0.0745 0.0277 0.179 Uiso 1 1 calc R U . . .
C4 C 0.6711(14) -0.1062(14) 0.0210(7) 0.098(9) Uani 1 1 d . U . . .
H4A H 0.7002 -0.0997 0.0106 0.147 Uiso 1 1 calc R U . . .
H4B H 0.6819 -0.1217 0.0397 0.147 Uiso 1 1 calc R U . . .
H4C H 0.6490 -0.1400 0.0117 0.147 Uiso 1 1 calc R U . . .
C5 C 0.6891(10) 0.3007(14) 0.1230(6) 0.066(5) Uani 1 1 d . U . . .
C6 C 0.6735(11) 0.3581(13) 0.1038(6) 0.074(7) Uani 1 1 d . U . . .
H6A H 0.6471 0.3426 0.0900 0.111 Uiso 1 1 calc R U . . .
H6B H 0.6610 0.3956 0.1143 0.111 Uiso 1 1 calc R U . . .
H6C H 0.7021 0.3735 0.0944 0.111 Uiso 1 1 calc R U . . .
C7 C 0.6405(11) 0.2725(16) 0.1375(6) 0.082(8) Uani 1 1 d . U . . .
H7A H 0.6506 0.2352 0.1499 0.123 Uiso 1 1 calc R U . . .
H7B H 0.6265 0.3091 0.1479 0.123 Uiso 1 1 calc R U . . .
H7C H 0.6154 0.2565 0.1231 0.123 Uiso 1 1 calc R U . . .
C8 C 0.7300(11) 0.3198(15) 0.1451(6) 0.083(8) Uani 1 1 d . U . . .
H8A H 0.7384 0.2805 0.1569 0.124 Uiso 1 1 calc R U . . .
H8B H 0.7595 0.3345 0.1364 0.124 Uiso 1 1 calc R U . . .
H8C H 0.7184 0.3566 0.1564 0.124 Uiso 1 1 calc R U . . .
C9 C 0.9290(11) 0.0930(16) 0.0697(6) 0.078(5) Uani 1 1 d . U . . .
C10 C 0.9392(10) 0.0189(14) 0.0640(6) 0.075(7) Uani 1 1 d . U . . .
H10A H 0.9222 0.0060 0.0462 0.112 Uiso 1 1 calc R U . . .
H10B H 0.9751 0.0119 0.0637 0.112 Uiso 1 1 calc R U . . .
H10C H 0.9268 -0.0090 0.0786 0.112 Uiso 1 1 calc R U . . .
C11 C 0.9547(11) 0.1151(19) 0.0973(7) 0.099(9) Uani 1 1 d . U . . .
H11A H 0.9475 0.1629 0.1004 0.149 Uiso 1 1 calc R U . . .
H11B H 0.9424 0.0879 0.1121 0.149 Uiso 1 1 calc R U . . .
H11C H 0.9907 0.1088 0.0972 0.149 Uiso 1 1 calc R U . . .
C12 C 0.9451(11) 0.1389(16) 0.0467(7) 0.087(8) Uani 1 1 d . U . . .
H12A H 0.9284 0.1244 0.0289 0.130 Uiso 1 1 calc R U . . .
H12B H 0.9359 0.1858 0.0503 0.130 Uiso 1 1 calc R U . . .
H12C H 0.9812 0.1358 0.0461 0.130 Uiso 1 1 calc R U . . .
C13 C 0.8086(13) -0.1248(15) 0.0749(7) 0.085(3) Uani 1 1 d . U . . .
C14 C 0.8259(12) -0.1567(14) 0.0569(7) 0.082(5) Uani 1 1 d . U . . .
C15 C 0.850(2) -0.208(2) 0.0364(9) 0.135(10) Uani 1 1 d . U . . .
C16 C 0.824(2) -0.206(2) 0.0084(9) 0.170(17) Uani 1 1 d . U . . .
H16A H 0.8243 -0.1602 0.0013 0.255 Uiso 1 1 calc R U . . .
H16B H 0.8418 -0.2362 -0.0036 0.255 Uiso 1 1 calc R U . . .
H16C H 0.7899 -0.2221 0.0089 0.255 Uiso 1 1 calc R U . . .
C17 C 0.902(2) -0.178(3) 0.0302(13) 0.23(2) Uani 1 1 d . U . . .
H17A H 0.9238 -0.1755 0.0473 0.338 Uiso 1 1 calc R U . . .
H17B H 0.9169 -0.2071 0.0170 0.338 Uiso 1 1 calc R U . . .
H17C H 0.8972 -0.1324 0.0224 0.338 Uiso 1 1 calc R U . . .
C18 C 0.851(3) -0.277(2) 0.0489(10) 0.208(19) Uani 1 1 d . U . . .
H18A H 0.8685 -0.2753 0.0675 0.313 Uiso 1 1 calc R U . . .
H18B H 0.8172 -0.2938 0.0500 0.313 Uiso 1 1 calc R U . . .
H18C H 0.8691 -0.3080 0.0375 0.313 Uiso 1 1 calc R U . . .
C19 C 0.9019(11) -0.0530(16) 0.1453(7) 0.084(3) Uani 1 1 d . U . . .
C20 C 0.9435(12) -0.0786(18) 0.1451(7) 0.090(7) Uani 1 1 d . U . . .
C21 C 0.9957(14) -0.1032(18) 0.1432(7) 0.143(10) Uani 1 1 d D U . . .
C22 C 1.0345(14) -0.045(2) 0.1444(10) 0.185(11) Uani 1 1 d D U . . .
H22A H 1.0678 -0.0636 0.1431 0.277 Uiso 1 1 calc R U . . .
H22B H 1.0263 -0.0136 0.1291 0.277 Uiso 1 1 calc R U . . .
H22C H 1.0339 -0.0204 0.1619 0.277 Uiso 1 1 calc R U . . .
C23 C 0.9974(17) -0.142(3) 0.1155(8) 0.23(2) Uani 1 1 d D U . . .
H23A H 1.0313 -0.1584 0.1139 0.351 Uiso 1 1 calc R U . . .
H23B H 0.9745 -0.1804 0.1151 0.351 Uiso 1 1 calc R U . . .
H23C H 0.9875 -0.1115 0.1001 0.351 Uiso 1 1 calc R U . . .
C24 C 1.0088(14) -0.153(2) 0.1677(9) 0.185(11) Uani 1 1 d D U . . .
H24A H 1.0428 -0.1695 0.1669 0.277 Uiso 1 1 calc R U . . .
H24B H 1.0063 -0.1288 0.1851 0.277 Uiso 1 1 calc R U . . .
H24C H 0.9855 -0.1907 0.1663 0.277 Uiso 1 1 calc R U . . .
C25 C 0.7875(13) -0.1734(16) 0.1815(7) 0.094(3) Uani 1 1 d D U . . .
C26 C 0.8045(15) -0.2204(15) 0.1691(7) 0.100(4) Uani 1 1 d D U . . .
C27 C 0.8284(16) -0.2833(18) 0.1560(7) 0.103(7) Uani 1 1 d . U . . .
C28 C 0.8432(18) -0.266(2) 0.1265(8) 0.136(13) Uani 1 1 d . U . . .
H28A H 0.8664 -0.2275 0.1276 0.204 Uiso 1 1 calc R U . . .
H28B H 0.8591 -0.3050 0.1187 0.204 Uiso 1 1 calc R U . . .
H28C H 0.8132 -0.2535 0.1146 0.204 Uiso 1 1 calc R U . . .
C29 C 0.8779(16) -0.300(2) 0.1750(9) 0.145(13) Uani 1 1 d . U . . .
H29A H 0.9013 -0.2623 0.1744 0.217 Uiso 1 1 calc R U . . .
H29B H 0.8699 -0.3073 0.1940 0.217 Uiso 1 1 calc R U . . .
H29C H 0.8931 -0.3412 0.1682 0.217 Uiso 1 1 calc R U . . .
C30 C 0.7921(17) -0.342(2) 0.1569(8) 0.135(12) Uani 1 1 d . U . . .
H30A H 0.8063 -0.3825 0.1488 0.202 Uiso 1 1 calc R U . . .
H30B H 0.7862 -0.3518 0.1761 0.202 Uiso 1 1 calc R U . . .
H30C H 0.7606 -0.3307 0.1464 0.202 Uiso 1 1 calc R U . . .
C31 C 0.7196(14) -0.0508(18) 0.2381(7) 0.104(4) Uani 1 1 d D U . . .
C32 C 0.6978(15) -0.0385(18) 0.2585(7) 0.109(8) Uani 1 1 d D U . . .
C33 C 0.6689(17) -0.038(2) 0.2836(9) 0.135(10) Uani 1 1 d D U . . .
C34 C 0.639(3) -0.100(3) 0.2874(12) 0.23(2) Uani 1 1 d . U . . .
H34A H 0.6215 -0.0953 0.3042 0.351 Uiso 1 1 calc R U . . .
H34B H 0.6144 -0.1059 0.2714 0.351 Uiso 1 1 calc R U . . .
H34C H 0.6608 -0.1395 0.2892 0.351 Uiso 1 1 calc R U . . .
C35 C 0.6385(18) 0.029(2) 0.2834(10) 0.159(16) Uani 1 1 d . U . . .
H35A H 0.6605 0.0672 0.2808 0.238 Uiso 1 1 calc R U . . .
H35B H 0.6119 0.0277 0.2683 0.238 Uiso 1 1 calc R U . . .
H35C H 0.6238 0.0338 0.3010 0.238 Uiso 1 1 calc R U . . .
C36 C 0.711(2) -0.030(3) 0.3074(9) 0.213(19) Uani 1 1 d D U . . .
H36A H 0.7301 0.0109 0.3044 0.319 Uiso 1 1 calc R U . . .
H36B H 0.6962 -0.0264 0.3250 0.319 Uiso 1 1 calc R U . . .
H36C H 0.7330 -0.0695 0.3078 0.319 Uiso 1 1 calc R U . . .
C37 C 0.7040(12) 0.1188(16) 0.1914(7) 0.083(3) Uani 1 1 d . U . . .
C38 C 0.7205(14) 0.1623(17) 0.2069(7) 0.092(4) Uani 1 1 d . U . . .
C39 C 0.7271(16) 0.2238(19) 0.2287(7) 0.104(8) Uani 1 1 d . U . . .
C40 C 0.692(2) 0.282(2) 0.2214(9) 0.153(15) Uani 1 1 d . U . . .
H40A H 0.6576 0.2656 0.2191 0.230 Uiso 1 1 calc R U . . .
H40B H 0.6951 0.3158 0.2363 0.230 Uiso 1 1 calc R U . . .
H40C H 0.7003 0.3033 0.2042 0.230 Uiso 1 1 calc R U . . .
C41 C 0.7130(17) 0.189(2) 0.2572(7) 0.126(12) Uani 1 1 d . U . . .
H41A H 0.7357 0.1511 0.2619 0.189 Uiso 1 1 calc R U . . .
H41B H 0.7162 0.2223 0.2721 0.189 Uiso 1 1 calc R U . . .
H41C H 0.6787 0.1721 0.2548 0.189 Uiso 1 1 calc R U . . .
C42 C 0.7833(16) 0.244(2) 0.2330(7) 0.138(13) Uani 1 1 d . U . . .
H42A H 0.8033 0.2033 0.2375 0.207 Uiso 1 1 calc R U . . .
H42B H 0.7934 0.2640 0.2160 0.207 Uiso 1 1 calc R U . . .
H42C H 0.7883 0.2765 0.2481 0.207 Uiso 1 1 calc R U . . .
C43 C 0.8542(9) 0.1561(16) 0.1645(6) 0.078(3) Uani 1 1 d D U . . .
C44 C 0.8944(9) 0.1535(17) 0.1784(6) 0.085(6) Uani 1 1 d D U . . .
C45 C 0.9462(10) 0.1631(16) 0.1960(6) 0.121(9) Uani 1 1 d D U . . .
C46 C 0.9410(16) 0.2259(19) 0.2150(8) 0.175(17) Uani 1 1 d D U . . .
H46A H 0.9346 0.2663 0.2035 0.263 Uiso 1 1 calc R U . . .
H46B H 0.9134 0.2188 0.2264 0.263 Uiso 1 1 calc R U . . .
H46C H 0.9719 0.2321 0.2269 0.263 Uiso 1 1 calc R U . . .
C47 C 0.9892(13) 0.175(2) 0.1770(8) 0.176(16) Uani 1 1 d D U . . .
H47A H 0.9823 0.2165 0.1661 0.264 Uiso 1 1 calc R U . . .
H47B H 1.0208 0.1803 0.1884 0.264 Uiso 1 1 calc R U . . .
H47C H 0.9913 0.1367 0.1645 0.264 Uiso 1 1 calc R U . . .
C48 C 0.9564(17) 0.0979(18) 0.2134(8) 0.184(18) Uani 1 1 d D U . . .
H48A H 0.9595 0.0593 0.2011 0.276 Uiso 1 1 calc R U . . .
H48B H 0.9874 0.1033 0.2254 0.276 Uiso 1 1 calc R U . . .
H48C H 0.9289 0.0900 0.2248 0.276 Uiso 1 1 calc R U . . .
C49 C 0.6030(12) 0.0504(16) 0.1246(7) 0.084(3) Uani 1 1 d . U . . .
C50 C 0.5629(11) 0.0710(19) 0.1142(8) 0.098(6) Uani 1 1 d D U . . .
C51 C 0.5065(11) 0.085(2) 0.1060(7) 0.165(10) Uani 1 1 d D U . . .
C52 C 0.4773(14) 0.077(2) 0.1322(8) 0.165(10) Uani 1 1 d D U . . .
H52A H 0.4419 0.0854 0.1273 0.248 Uiso 1 1 calc R U . . .
H52B H 0.4818 0.0311 0.1396 0.248 Uiso 1 1 calc R U . . .
H52C H 0.4901 0.1097 0.1462 0.248 Uiso 1 1 calc R U . . .
C53 C 0.4826(18) 0.039(3) 0.0819(9) 0.25(2) Uani 1 1 d D U . . .
H53A H 0.4474 0.0510 0.0781 0.370 Uiso 1 1 calc R U . . .
H53B H 0.4999 0.0471 0.0654 0.370 Uiso 1 1 calc R U . . .
H53C H 0.4857 -0.0083 0.0873 0.370 Uiso 1 1 calc R U . . .
C54 C 0.508(2) 0.160(2) 0.0967(11) 0.26(2) Uani 1 1 d D U . . .
H54A H 0.4742 0.1759 0.0909 0.388 Uiso 1 1 calc R U . . .
H54B H 0.5221 0.1882 0.1122 0.388 Uiso 1 1 calc R U . . .
H54C H 0.5287 0.1647 0.0813 0.388 Uiso 1 1 calc R U . . .
C55 C 0.6686(13) -0.1412(14) 0.1116(7) 0.091(3) Uani 1 1 d D U . . .
C56 C 0.6488(15) -0.1943(16) 0.1039(8) 0.115(8) Uani 1 1 d D U . . .
C57 C 0.6044(14) -0.2439(19) 0.0961(8) 0.187(14) Uani 1 1 d D U . . .
C58 C 0.598(2) -0.257(2) 0.0643(8) 0.23(2) Uani 1 1 d D U . . .
H58A H 0.5874 -0.2152 0.0547 0.351 Uiso 1 1 calc R U . . .
H58B H 0.6297 -0.2720 0.0581 0.351 Uiso 1 1 calc R U . . .
H58C H 0.5727 -0.2920 0.0601 0.351 Uiso 1 1 calc R U . . .
C59 C 0.6212(19) -0.309(2) 0.1127(10) 0.24(2) Uani 1 1 d D U . . .
H59A H 0.6248 -0.2987 0.1325 0.358 Uiso 1 1 calc R U . . .
H59B H 0.5962 -0.3446 0.1090 0.358 Uiso 1 1 calc R U . . .
H59C H 0.6532 -0.3246 0.1070 0.358 Uiso 1 1 calc R U . . .
C60 C 0.5545(19) -0.215(3) 0.1063(13) 0.28(2) Uani 1 1 d D U . . .
H60A H 0.5592 -0.2066 0.1262 0.422 Uiso 1 1 calc R U . . .
H60B H 0.5461 -0.1718 0.0968 0.422 Uiso 1 1 calc R U . . .
H60C H 0.5274 -0.2470 0.1022 0.422 Uiso 1 1 calc R U . . .
C61 C 0.9054(13) 0.3635(14) 0.1359(7) 0.203(13) Uani 1 1 d D U . . .
C62 C 0.8669(15) 0.3665(13) 0.1104(8) 0.163(10) Uani 1 1 d D U . . .
C63 C 0.8445(19) 0.4387(18) 0.1069(10) 0.189(12) Uani 1 1 d D U . . .
H63 H 0.8545 0.4739 0.1195 0.227 Uiso 1 1 calc R U . . .
C64 C 0.8050(15) 0.4514(15) 0.0822(7) 0.177(10) Uani 1 1 d D U . . .
C65 C 0.7815(13) 0.5228(17) 0.0776(6) 0.206(12) Uani 1 1 d D U . . .
C66 C 0.9108(10) -0.1045(15) 0.2367(5) 0.132(8) Uani 1 1 d D U . . .
C67 C 0.8750(14) -0.0432(18) 0.2385(7) 0.111(7) Uani 1 1 d D U . . .
C68 C 0.8793(15) -0.015(2) 0.2684(7) 0.132(10) Uani 1 1 d D U . . .
H68 H 0.9002 -0.0326 0.2833 0.159 Uiso 1 1 calc R U . . .
C69 C 0.8439(16) 0.047(2) 0.2702(7) 0.136(9) Uani 1 1 d D U . . .
C70 C 0.8537(11) 0.0631(17) 0.3013(7) 0.170(11) Uani 1 1 d D U . . .
C71 C 0.9123(14) -0.0185(17) -0.0354(7) 0.202(13) Uani 1 1 d D U . . .
C72 C 0.8655(17) 0.008(2) -0.0221(10) 0.151(9) Uani 1 1 d D U . . .

loop_
_atom_site_aniso_label
_atom_site_aniso_U_11
_atom_site_aniso_U_22
_atom_site_aniso_U_33
_atom_site_aniso_U_23
_atom_site_aniso_U_13
_atom_site_aniso_U_12
Bi1 0.0567(6) 0.0503(5) 0.0601(6) 0.0020(5) 0.0087(5) 0.0072(5)
Bi2 0.0597(6) 0.0486(5) 0.0597(6) 0.0008(5) 0.0072(5) 0.0027(5)
Bi3 0.0755(7) 0.0444(5) 0.0609(6) 0.0020(5) 0.0165(5) 0.0111(5)
Ag1 0.0751(14) 0.0791(14) 0.0781(14) -0.0012(12) 0.0146(11) 0.0068(11)
Ag2 0.0677(13) 0.0656(12) 0.0799(14) -0.0053(11) 0.0164(11) 0.0082(10)
Ag3 0.0791(14) 0.0840(15) 0.0664(13) 0.0033(11) 0.0029(11) 0.0040(12)
Ag4 0.0870(15) 0.0720(14) 0.0757(14) 0.0036(11) 0.0082(12) 0.0157(12)
Ag5 0.0721(14) 0.0736(14) 0.1008(17) 0.0026(12) 0.0056(12) 0.0115(11)
Ag6 0.0860(16) 0.0800(15) 0.0903(16) -0.0086(13) 0.0199(13) -0.0028(13)
Ag7 0.1074(19) 0.0787(15) 0.0828(16) 0.0132(13) 0.0224(14) 0.0127(14)
Ag8 0.0979(17) 0.0726(14) 0.0872(16) 0.0088(12) 0.0115(13) -0.0034(13)
Ag9 0.0843(16) 0.0899(16) 0.0873(16) 0.0208(13) 0.0156(13) 0.0097(13)
Ag10 0.082(11) 0.103(7) 0.092(6) 0.010(5) 0.025(6) -0.020(6)
Ag1A 0.074(4) 0.080(2) 0.085(3) 0.013(2) 0.026(3) 0.004(3)
Ag11 0.0978(19) 0.0887(17) 0.116(2) 0.0162(15) -0.0038(16) 0.0035(15)
Ag12 0.140(2) 0.0584(14) 0.120(2) 0.0236(14) 0.0093(18) 0.0175(15)
Ag13 0.122(2) 0.0854(17) 0.0887(17) 0.0102(14) 0.0017(15) -0.0049(15)
Ag14 0.093(4) 0.099(5) 0.107(6) 0.017(4) 0.019(4) 0.005(3)
Ag4A 0.095(3) 0.092(5) 0.107(5) 0.018(4) 0.023(4) 0.008(3)
Ag15 0.1039(19) 0.0699(15) 0.120(2) -0.0032(14) 0.0044(16) -0.0009(14)
Cl1 0.070(4) 0.069(4) 0.079(4) 0.001(3) 0.010(3) 0.012(3)
P1 0.095(5) 0.049(3) 0.069(4) 0.004(3) 0.005(3) -0.002(3)
P2 0.069(4) 0.049(3) 0.062(4) -0.001(3) 0.019(3) 0.007(3)
P3 0.068(4) 0.063(4) 0.068(4) 0.011(3) 0.019(3) 0.020(3)
F1 0.21(2) 0.157(18) 0.16(2) -0.050(17) -0.053(17) 0.088(15)
F2 0.156(19) 0.108(15) 0.129(14) 0.000(11) -0.021(12) 0.053(13)
F3 0.18(2) 0.28(3) 0.18(2) 0.04(2) 0.076(19) 0.105(18)
F4 0.18(2) 0.29(3) 0.17(2) -0.09(2) 0.03(2) 0.03(2)
F5 0.150(18) 0.41(5) 0.25(3) -0.18(3) 0.00(2) -0.02(2)
F6 0.31(4) 0.36(4) 0.088(14) -0.016(19) 0.00(2) 0.07(3)
F7 0.22(3) 0.41(5) 0.26(4) -0.05(3) -0.08(2) -0.03(3)
F8 0.38(4) 0.23(3) 0.27(4) -0.08(2) -0.09(3) -0.16(3)
F9 0.35(4) 0.25(3) 0.20(3) 0.04(3) -0.05(3) -0.08(3)
F10 0.39(5) 0.22(3) 0.29(3) -0.09(3) 0.10(3) 0.05(3)
F11 0.41(4) 0.099(16) 0.35(4) -0.04(3) 0.04(3) -0.06(2)
F12 0.31(4) 0.33(4) 0.23(3) 0.08(3) -0.01(2) -0.01(3)
F13 0.31(4) 0.20(2) 0.38(4) -0.06(3) 0.08(4) 0.14(2)
F14 0.18(2) 0.36(4) 0.43(4) -0.06(4) 0.06(3) 0.02(3)
F15 0.37(5) 0.45(5) 0.22(2) 0.00(3) 0.16(2) 0.15(4)
O1 0.070(6) 0.063(7) 0.053(6) -0.011(5) 0.011(4) 0.010(5)
O2 0.063(7) 0.062(6) 0.075(6) -0.011(5) 0.022(5) 0.009(5)
O3 0.069(6) 0.061(6) 0.074(6) -0.003(5) 0.016(5) 0.015(5)
O4 0.067(7) 0.058(6) 0.084(6) -0.006(5) 0.008(5) 0.000(5)
O5 0.102(7) 0.042(6) 0.069(9) 0.004(6) 0.007(5) 0.002(5)
O6 0.094(8) 0.057(7) 0.072(6) -0.003(5) 0.003(5) 0.007(5)
O7 0.22(2) 0.096(10) 0.100(8) 0.005(8) 0.052(13) 0.069(11)
O8 0.146(15) 0.118(10) 0.119(13) 0.032(9) 0.071(12) 0.086(11)
O10 0.057(6) 0.076(6) 0.072(6) 0.011(5) 0.010(5) 0.012(6)
O11 0.074(6) 0.064(5) 0.087(6) 0.016(5) 0.026(6) 0.020(5)
O12 0.079(8) 0.059(6) 0.078(6) 0.020(5) 0.008(7) 0.022(6)
O13 0.042(6) 0.058(5) 0.046(6) 0.013(5) 0.003(5) 0.008(5)
O14 0.057(6) 0.037(5) 0.057(7) 0.000(5) 0.016(5) 0.007(4)
O15 0.030(7) 0.044(7) 0.077(7) 0.000(6) 0.014(7) 0.006(5)
O16 0.047(8) 0.048(8) 0.041(6) -0.007(5) -0.001(5) 0.014(6)
O17 0.147(13) 0.119(13) 0.128(11) -0.020(9) -0.039(11) 0.035(10)
O18 0.102(6) 0.114(10) 0.086(6) 0.009(6) -0.007(6) 0.020(6)
O19 0.156(13) 0.105(7) 0.081(8) -0.003(6) -0.006(8) -0.068(9)
O20 0.21(2) 0.055(6) 0.129(13) -0.031(7) 0.035(12) -0.019(7)
C1 0.090(13) 0.068(11) 0.075(12) -0.013(11) 0.003(10) 0.008(10)
C2 0.15(3) 0.08(2) 0.087(15) 0.003(15) -0.026(14) 0.00(2)
C3 0.116(19) 0.11(3) 0.13(2) -0.04(2) 0.038(19) -0.037(16)
C4 0.16(3) 0.048(11) 0.09(2) -0.009(12) 0.012(19) 0.006(13)
C5 0.066(12) 0.068(10) 0.065(13) -0.004(7) 0.012(8) 0.020(10)
C6 0.091(19) 0.062(12) 0.073(15) -0.004(11) 0.030(12) 0.028(13)
C7 0.086(15) 0.10(2) 0.062(17) 0.002(14) 0.031(12) 0.015(14)
C8 0.088(15) 0.075(18) 0.084(17) -0.029(12) 0.003(12) 0.023(14)
C9 0.074(8) 0.087(13) 0.077(13) -0.001(11) 0.022(8) 0.020(10)
C10 0.054(14) 0.076(12) 0.09(2) 0.016(12) 0.007(14) 0.019(11)
C11 0.074(13) 0.14(3) 0.088(14) -0.023(16) 0.005(13) 0.047(19)
C12 0.064(15) 0.087(16) 0.111(17) 0.024(16) 0.019(14) 0.019(15)
C13 0.098(10) 0.059(7) 0.096(7) 0.012(5) 0.000(6) 0.013(7)
C14 0.091(15) 0.052(8) 0.100(11) 0.000(6) -0.012(9) 0.014(10)
C15 0.20(3) 0.084(14) 0.121(18) -0.021(16) -0.009(18) 0.052(19)
C16 0.30(4) 0.10(3) 0.107(17) -0.019(18) -0.01(3) 0.06(3)
C17 0.20(3) 0.27(5) 0.22(5) -0.07(4) 0.08(3) 0.05(3)
C18 0.41(6) 0.089(17) 0.13(3) -0.012(19) 0.00(4) 0.11(3)
C19 0.071(7) 0.082(7) 0.101(8) 0.012(7) 0.011(5) 0.017(6)
C20 0.085(8) 0.101(17) 0.087(17) -0.001(14) 0.019(8) 0.031(10)
C21 0.093(13) 0.17(3) 0.17(2) -0.010(19) -0.01(2) 0.075(14)
C22 0.077(12) 0.23(3) 0.25(3) 0.07(2) 0.01(2) 0.055(14)
C23 0.14(3) 0.34(5) 0.22(3) -0.09(3) 0.02(3) 0.15(3)
C24 0.077(12) 0.23(3) 0.25(3) 0.07(2) 0.01(2) 0.055(14)
C25 0.109(11) 0.087(7) 0.089(9) 0.019(6) 0.028(6) 0.012(6)
C26 0.133(13) 0.077(6) 0.093(11) 0.021(6) 0.032(8) 0.017(6)
C27 0.144(19) 0.087(10) 0.082(15) 0.017(12) 0.032(14) 0.015(10)
C28 0.19(4) 0.13(3) 0.098(18) 0.020(19) 0.07(2) 0.01(3)
C29 0.14(2) 0.15(3) 0.15(3) 0.05(3) 0.04(2) 0.053(18)
C30 0.19(3) 0.104(16) 0.12(3) -0.02(2) 0.08(2) -0.02(2)
C31 0.130(11) 0.090(12) 0.096(9) 0.016(6) 0.038(7) 0.029(7)
C32 0.16(2) 0.082(16) 0.095(10) 0.011(10) 0.042(11) 0.032(14)
C33 0.19(3) 0.103(18) 0.122(14) 0.032(17) 0.080(15) 0.030(17)
C34 0.38(5) 0.12(2) 0.24(5) -0.01(3) 0.21(4) -0.03(3)
C35 0.19(4) 0.13(2) 0.18(4) 0.03(3) 0.12(3) 0.04(2)
C36 0.28(4) 0.27(5) 0.090(14) 0.02(3) 0.04(2) 0.08(3)
C37 0.095(8) 0.080(7) 0.076(7) 0.002(5) 0.022(6) 0.012(6)
C38 0.114(14) 0.086(8) 0.079(9) -0.008(8) 0.030(8) 0.005(7)
C39 0.147(19) 0.096(17) 0.071(14) -0.008(9) 0.025(15) 0.009(13)
C40 0.24(3) 0.11(2) 0.11(3) -0.018(18) 0.02(3) 0.06(3)
C41 0.20(3) 0.11(3) 0.073(14) -0.009(14) 0.03(2) -0.04(3)
C42 0.17(2) 0.20(4) 0.046(18) -0.01(2) 0.006(18) -0.05(2)
C43 0.076(6) 0.085(6) 0.070(8) -0.004(6) 0.001(5) 0.014(8)
C44 0.079(8) 0.093(9) 0.082(14) -0.002(9) -0.008(10) 0.005(12)
C45 0.100(15) 0.13(2) 0.12(2) 0.009(14) -0.033(12) -0.021(17)
C46 0.15(3) 0.20(3) 0.16(4) -0.05(3) -0.07(2) -0.01(3)
C47 0.080(16) 0.27(5) 0.18(3) 0.01(3) -0.022(19) -0.03(3)
C48 0.19(4) 0.18(3) 0.15(3) 0.04(2) -0.11(3) -0.03(3)
C49 0.078(7) 0.081(10) 0.097(7) 0.002(8) 0.025(5) -0.012(6)
C50 0.071(7) 0.111(15) 0.115(14) 0.012(15) 0.030(6) -0.005(8)
C51 0.068(8) 0.20(2) 0.24(3) -0.02(2) 0.045(10) 0.023(14)
C52 0.068(8) 0.20(2) 0.24(3) -0.02(2) 0.045(10) 0.023(14)
C53 0.12(3) 0.39(5) 0.22(3) -0.06(4) -0.07(3) 0.08(4)
C54 0.15(4) 0.27(3) 0.36(5) 0.13(3) 0.00(4) 0.07(3)
C55 0.116(8) 0.068(6) 0.089(11) -0.004(7) 0.016(7) -0.016(8)
C56 0.152(19) 0.085(11) 0.109(19) -0.012(15) 0.013(13) -0.045(13)
C57 0.19(3) 0.16(2) 0.21(3) -0.02(2) 0.01(3) -0.10(2)
C58 0.32(6) 0.14(4) 0.23(3) -0.08(3) -0.05(3) -0.09(4)
C59 0.26(5) 0.14(3) 0.30(5) 0.01(3) -0.03(4) -0.16(3)
C60 0.18(3) 0.32(6) 0.35(6) -0.03(5) 0.06(4) -0.10(3)
C61 0.24(3) 0.20(2) 0.16(3) -0.040(16) -0.053(18) -0.09(2)
C62 0.20(2) 0.117(10) 0.163(19) -0.025(11) -0.031(17) -0.088(13)
C63 0.26(3) 0.119(13) 0.18(3) -0.039(19) 0.001(19) -0.064(19)
C64 0.26(3) 0.082(10) 0.18(2) -0.055(13) 0.004(17) -0.025(14)
C65 0.31(3) 0.082(13) 0.22(3) -0.08(2) 0.031(19) 0.005(17)
C66 0.12(2) 0.15(2) 0.125(17) 0.014(14) -0.003(13) 0.049(13)
C67 0.116(16) 0.120(15) 0.093(11) 0.014(11) -0.005(12) 0.034(13)
C68 0.13(2) 0.15(2) 0.100(12) 0.000(15) -0.032(17) 0.047(17)
C69 0.13(2) 0.18(2) 0.103(11) -0.011(12) -0.009(11) 0.055(15)
C70 0.14(2) 0.25(3) 0.115(13) -0.053(14) -0.01(2) 0.023(18)
C71 0.21(2) 0.20(2) 0.21(2) -0.06(2) 0.09(2) 0.10(2)
C72 0.179(19) 0.131(13) 0.152(18) 0.017(16) 0.069(14) 0.084(15)

loop_
_atom_type_symbol
_atom_type_description
_atom_type_scat_dispersion_real
_atom_type_scat_dispersion_imag
_atom_type_scat_source
C C 0.0033 0.0016 'International Tables Vol C Tables 4.2.6.8 and 6.1.1.4'
H H 0.0000 0.0000 'International Tables Vol C Tables 4.2.6.8 and 6.1.1.4'
O O 0.0106 0.0060 'International Tables Vol C Tables 4.2.6.8 and 6.1.1.4'
P P 0.1023 0.0942 'International Tables Vol C Tables 4.2.6.8 and 6.1.1.4'
Ag Ag -0.8971 1.1015 'International Tables Vol C Tables 4.2.6.8 and 6.1.1.4'
Bi Bi -4.1077 10.2566 'International Tables Vol C Tables 4.2.6.8 and 6.1.1.4'
F F 0.0171 0.0103 'International Tables Vol C Tables 4.2.6.8 and 6.1.1.4'
Cl Cl 0.1484 0.1585 'International Tables Vol C Tables 4.2.6.8 and 6.1.1.4'

loop_
_geom_angle_atom_site_label_1
_geom_angle_atom_site_label_2
_geom_angle_atom_site_label_3
_geom_angle
_geom_angle_site_symmetry_1
_geom_angle_site_symmetry_3
O14 Bi1 O4 84.6(6) . .
O14 Bi1 O2 87.5(6) . .
O4 Bi1 O2 77.8(6) . .
O14 Bi1 O15 70.5(5) . 7_655
O4 Bi1 O15 80.1(6) . 7_655
O2 Bi1 O15 150.0(5) . 7_655
O14 Bi1 O16 70.9(5) . 7_655
O4 Bi1 O16 148.5(6) . 7_655
O2 Bi1 O16 81.5(5) . 7_655
O15 Bi1 O16 108.7(5) 7_655 7_655
O14 Bi1 O13 103.8(5) . 7_655
O4 Bi1 O13 141.1(6) . 7_655
O2 Bi1 O13 139.4(5) . 7_655
O15 Bi1 O13 67.9(5) 7_655 7_655
O16 Bi1 O13 66.5(5) 7_655 7_655
O14 Bi1 Bi3 31.7(4) . .
O4 Bi1 Bi3 75.7(4) . .
O2 Bi1 Bi3 114.5(4) . .
O15 Bi1 Bi3 39.4(3) 7_655 .
O16 Bi1 Bi3 91.9(3) 7_655 .
O13 Bi1 Bi3 91.7(3) 7_655 .
O14 Bi1 Bi2 33.0(4) . .
O4 Bi1 Bi2 112.2(4) . .
O2 Bi1 Bi2 76.8(4) . .
O15 Bi1 Bi2 93.4(3) 7_655 .
O16 Bi1 Bi2 39.0(3) 7_655 .
O13 Bi1 Bi2 91.7(3) 7_655 .
Bi3 Bi1 Bi2 60.69(3) . .
O14 Bi2 O1 84.2(6) . .
O14 Bi2 O10 85.3(6) . .
O1 Bi2 O10 78.1(6) . .
O14 Bi2 O16 69.0(5) . 7_655
O1 Bi2 O16 80.9(5) . 7_655
O10 Bi2 O16 148.3(6) . 7_655
O14 Bi2 O13 68.3(5) . .
O1 Bi2 O13 146.1(5) . .
O10 Bi2 O13 80.2(5) . .
O16 Bi2 O13 105.7(5) 7_655 .
O14 Bi2 O15 101.8(5) . .
O1 Bi2 O15 142.4(5) . .
O10 Bi2 O15 138.9(5) . .
O16 Bi2 O15 67.4(5) 7_655 .
O13 Bi2 O15 65.8(4) . .
O14 Bi2 O19 144.1(6) . .
O1 Bi2 O19 68.1(7) . .
O10 Bi2 O19 67.5(7) . .
O16 Bi2 O19 125.0(7) 7_655 .
O13 Bi2 O19 125.5(7) . .
O15 Bi2 O19 114.1(6) . .
O14 Bi2 O20 136.5(7) . .
O1 Bi2 O20 82.4(7) . .
O10 Bi2 O20 131.2(8) . .
O16 Bi2 O20 68.1(7) 7_655 .
O13 Bi2 O20 131.2(7) . .
O15 Bi2 O20 67.7(6) . .
O19 Bi2 O20 63.8(8) . .
O14 Bi2 Bi1 31.5(4) . .
O1 Bi2 Bi1 74.7(4) . .
O10 Bi2 Bi1 112.0(5) . .
O16 Bi2 Bi1 38.6(3) 7_655 .
O13 Bi2 Bi1 89.9(3) . .
O15 Bi2 Bi1 91.2(3) . .
O19 Bi2 Bi1 142.1(5) . .
O20 Bi2 Bi1 105.1(6) . .
O14 Bi3 O12 84.9(6) . .
O14 Bi3 O5 84.8(6) . .
O12 Bi3 O5 77.3(7) . .
O14 Bi3 O13 71.4(5) . .
O12 Bi3 O13 80.1(6) . .
O5 Bi3 O13 148.4(6) . .
O14 Bi3 O15 68.9(5) . 7_655
O12 Bi3 O15 146.8(6) . 7_655
O5 Bi3 O15 80.2(6) . 7_655
O13 Bi3 O15 108.7(5) . 7_655
O14 Bi3 O16 104.2(5) . .
O12 Bi3 O16 140.6(6) . .
O5 Bi3 O16 140.8(6) . .
O13 Bi3 O16 67.4(5) . .
O15 Bi3 O16 68.4(5) 7_655 .
O14 Bi3 O8 147.3(8) . .
O12 Bi3 O8 76.6(7) . .
O5 Bi3 O8 116.3(7) . .
O13 Bi3 O8 79.0(7) . .
O15 Bi3 O8 135.9(7) 7_655 .
O16 Bi3 O8 75.8(6) . .
O14 Bi3 Ag12 104.3(4) . .
O12 Bi3 Ag12 42.9(5) . .
O5 Bi3 Ag12 43.4(5) . .
O13 Bi3 Ag12 122.4(3) . .
O15 Bi3 Ag12 123.4(4) 7_655 .
O16 Bi3 Ag12 151.5(3) . .
O8 Bi3 Ag12 80.1(5) . .
O14 Bi3 Bi1 31.2(4) . .
O12 Bi3 Bi1 111.6(5) . .
O5 Bi3 Bi1 76.1(5) . .
O13 Bi3 Bi1 92.1(4) . .
O15 Bi3 Bi1 38.3(4) 7_655 .
O16 Bi3 Bi1 91.9(3) . .
O8 Bi3 Bi1 166.9(5) . .
Ag12 Bi3 Bi1 112.96(6) . .
C43 Ag1 C37 154.2(11) . .
C43 Ag1 C38 130.3(11) . .
C37 Ag1 C38 27.9(10) . .
C43 Ag1 O3 114.5(8) . .
C37 Ag1 O3 90.5(9) . .
C38 Ag1 O3 105.6(9) . .
C43 Ag1 Ag3 47.0(7) . .
C37 Ag1 Ag3 155.2(8) . .
C38 Ag1 Ag3 145.0(8) . .
O3 Ag1 Ag3 68.0(4) . .
C43 Ag1 Ag11 105.0(8) . .
C37 Ag1 Ag11 55.6(8) . .
C38 Ag1 Ag11 59.5(8) . .
O3 Ag1 Ag11 134.3(4) . .
Ag3 Ag1 Ag11 149.17(11) . .
C43 Ag1 Ag6 162.1(8) . .
C37 Ag1 Ag6 41.1(8) . .
C38 Ag1 Ag6 67.1(8) . .
O3 Ag1 Ag6 55.9(4) . .
Ag3 Ag1 Ag6 122.92(10) . .
Ag11 Ag1 Ag6 79.62(9) . .
C43 Ag1 Ag5 43.8(8) . .
C37 Ag1 Ag5 136.0(8) . .
C38 Ag1 Ag5 142.4(8) . .
O3 Ag1 Ag5 108.2(4) . .
Ag3 Ag1 Ag5 65.75(8) . .
Ag11 Ag1 Ag5 84.90(9) . .
Ag6 Ag1 Ag5 121.18(10) . .
O11 Ag2 O6 117.0(7) . .
O11 Ag2 O3 124.7(6) . .
O6 Ag2 O3 115.3(6) . .
O11 Ag2 Cl1 96.4(5) . .
O6 Ag2 Cl1 99.7(5) . .
O3 Ag2 Cl1 91.4(5) . .
O11 Ag2 Ag1A 163.0(5) . .
O6 Ag2 Ag1A 57.6(5) . .
O3 Ag2 Ag1A 57.7(5) . .
Cl1 Ag2 Ag1A 100.4(2) . .
O11 Ag2 Ag3 62.4(5) . .
O6 Ag2 Ag3 161.0(5) . .
O3 Ag2 Ag3 62.2(4) . .
Cl1 Ag2 Ag3 99.25(18) . .
Ag1A Ag2 Ag3 116.66(14) . .
C43 Ag3 O10 136.9(9) . .
C43 Ag3 O1 145.9(8) . .
O10 Ag3 O1 72.3(5) . .
C43 Ag3 O19 132.0(9) . .
O10 Ag3 O19 67.9(7) . .
O1 Ag3 O19 68.0(7) . .
C43 Ag3 Ag1 47.0(7) . .
O10 Ag3 Ag1 139.5(4) . .
O1 Ag3 Ag1 100.3(4) . .
O19 Ag3 Ag1 147.6(6) . .
C43 Ag3 Ag5 41.1(8) . .
O10 Ag3 Ag5 98.8(4) . .
O1 Ag3 Ag5 140.5(4) . .
O19 Ag3 Ag5 145.4(6) . .
Ag1 Ag3 Ag5 61.15(8) . .
C43 Ag3 Ag2 95.9(8) . .
O10 Ag3 Ag2 73.7(4) . .
O1 Ag3 Ag2 73.6(4) . .
O19 Ag3 Ag2 132.0(5) . .
Ag1 Ag3 Ag2 66.13(8) . .
Ag5 Ag3 Ag2 67.05(7) . .
C13 Ag4 C19 154.4(11) . .
C13 Ag4 O11 106.9(9) . .
C19 Ag4 O11 94.6(9) . .
C13 Ag4 Ag9 127.5(9) . .
C19 Ag4 Ag9 48.5(8) . .
O11 Ag4 Ag9 115.7(4) . .
C13 Ag4 Ag8 45.4(9) . .
C19 Ag4 Ag8 144.2(8) . .
O11 Ag4 Ag8 101.0(4) . .
Ag9 Ag4 Ag8 95.76(10) . .
C13 Ag4 Ag5 160.4(8) . .
C19 Ag4 Ag5 45.2(8) . .
O11 Ag4 Ag5 57.5(4) . .
Ag9 Ag4 Ag5 60.86(8) . .
Ag8 Ag4 Ag5 121.46(10) . .
C13 Ag4 Ag12 42.0(8) . .
C19 Ag4 Ag12 149.7(8) . .
O11 Ag4 Ag12 66.0(4) . .
Ag9 Ag4 Ag12 160.44(12) . .
Ag8 Ag4 Ag12 65.38(9) . .
Ag5 Ag4 Ag12 123.38(10) . .
C19 Ag5 C43 166.7(10) . .
C19 Ag5 C44 137.5(10) . .
C43 Ag5 C44 29.2(4) . .
C19 Ag5 Ag9 46.8(8) . .
C43 Ag5 Ag9 136.4(8) . .
C44 Ag5 Ag9 132.1(8) . .
C19 Ag5 Ag4 45.7(9) . .
C43 Ag5 Ag4 147.1(6) . .
C44 Ag5 Ag4 170.0(8) . .
Ag9 Ag5 Ag4 57.82(8) . .
C19 Ag5 Ag1 147.7(8) . .
C43 Ag5 Ag1 41.8(7) . .
C44 Ag5 Ag1 66.6(6) . .
Ag9 Ag5 Ag1 102.12(10) . .
Ag4 Ag5 Ag1 115.41(10) . .
C19 Ag5 Ag3 148.2(9) . .
C43 Ag5 Ag3 39.3(7) . .
C44 Ag5 Ag3 62.2(6) . .
Ag9 Ag5 Ag3 147.90(10) . .
Ag4 Ag5 Ag3 110.49(9) . .
Ag1 Ag5 Ag3 53.09(7) . .
C37 Ag6 C49 165.5(12) . .
C37 Ag6 Ag14 61.3(9) . .
C49 Ag6 Ag14 113.5(9) . .
C37 Ag6 Ag15 142.0(8) . .
C49 Ag6 Ag15 46.6(9) . .
Ag14 Ag6 Ag15 90.5(4) . .
C37 Ag6 Ag4A 50.6(9) . .
C49 Ag6 Ag4A 121.2(8) . .
Ag15 Ag6 Ag4A 105.1(3) . .
C37 Ag6 Ag1A 145.2(9) . .
C49 Ag6 Ag1A 44.4(8) . .
Ag15 Ag6 Ag1A 60.59(14) . .
Ag4A Ag6 Ag1A 164.0(3) . .
C37 Ag6 Ag1 46.3(8) . .
C49 Ag6 Ag1 147.1(8) . .
Ag14 Ag6 Ag1 92.6(2) . .
Ag15 Ag6 Ag1 117.66(11) . .
Ag4A Ag6 Ag1 89.10(16) . .
Ag1A Ag6 Ag1 103.7(2) . .
C25 Ag7 C31 175.6(13) . .
C25 Ag7 Ag11 124.9(9) . .
C31 Ag7 Ag11 57.1(10) . .
C25 Ag7 Ag13 50.1(10) . .
C31 Ag7 Ag13 133.7(11) . .
Ag11 Ag7 Ag13 113.62(11) . .
C25 Ag7 Ag14 134.6(10) . .
C31 Ag7 Ag14 49.8(10) . .
Ag11 Ag7 Ag14 54.8(2) . .
Ag13 Ag7 Ag14 86.4(3) . .
C25 Ag7 Ag9 43.9(9) . .
C31 Ag7 Ag9 137.4(11) . .
Ag11 Ag7 Ag9 81.42(10) . .
Ag13 Ag7 Ag9 69.09(9) . .
Ag14 Ag7 Ag9 115.4(2) . .
C13 Ag8 C55 156.6(11) . .
C13 Ag8 O6 106.3(9) . .
C55 Ag8 O6 94.0(10) . .
C13 Ag8 Ag13 125.3(8) . .
C55 Ag8 Ag13 47.3(8) . .
O6 Ag8 Ag13 120.3(4) . .
C13 Ag8 Ag4 46.4(9) . .
C55 Ag8 Ag4 140.8(8) . .
O6 Ag8 Ag4 102.2(4) . .
Ag13 Ag8 Ag4 94.31(10) . .
C13 Ag8 Ag15 163.0(8) . .
C55 Ag8 Ag15 40.3(7) . .
O6 Ag8 Ag15 61.0(4) . .
Ag13 Ag8 Ag15 61.57(9) . .
Ag4 Ag8 Ag15 121.97(11) . .
C25 Ag9 C19 155.3(12) . .
C25 Ag9 O18 98.6(10) . .
C19 Ag9 O18 104.3(10) . .
C25 Ag9 C26 27.1(5) . .
C19 Ag9 C26 128.7(11) . .
O18 Ag9 C26 119.6(9) . .
C25 Ag9 Cl1 90.5(9) . .
C19 Ag9 Cl1 98.0(8) . .
O18 Ag9 Cl1 90.7(5) . .
C26 Ag9 Cl1 106.0(8) . .
C25 Ag9 Ag4 116.9(9) . .
C19 Ag9 Ag4 47.5(8) . .
O18 Ag9 Ag4 138.0(5) . .
C26 Ag9 Ag4 101.5(7) . .
Cl1 Ag9 Ag4 68.46(16) . .
C25 Ag9 Ag5 152.8(8) . .
C19 Ag9 Ag5 45.4(8) . .
O18 Ag9 Ag5 76.8(5) . .
C26 Ag9 Ag5 161.6(8) . .
Cl1 Ag9 Ag5 62.99(16) . .
Ag4 Ag9 Ag5 61.33(8) . .
C25 Ag9 Ag7 40.9(8) . .
C19 Ag9 Ag7 163.1(8) . .
O18 Ag9 Ag7 63.9(6) . .
C26 Ag9 Ag7 67.9(7) . .
Cl1 Ag9 Ag7 71.15(16) . .
Ag4 Ag9 Ag7 133.02(11) . .
Ag5 Ag9 Ag7 117.85(10) . .
C50 Ag10 C49 30.3(10) . .
C50 Ag10 O4 148.0(12) . .
C49 Ag10 O4 139.5(17) . .
C50 Ag10 O2 139.2(13) . .
C49 Ag10 O2 130.7(13) . .
O4 Ag10 O2 72.7(7) . .
C49 Ag1A O4 147.9(10) . .
C49 Ag1A O2 138.6(10) . .
O4 Ag1A O2 72.3(6) . .
C49 Ag1A C50 29.1(11) . .
O4 Ag1A C50 133.2(11) . .
O2 Ag1A C50 128.2(10) . .
C49 Ag1A Ag15 44.4(9) . .
O4 Ag1A Ag15 113.5(5) . .
O2 Ag1A Ag15 154.8(7) . .
C50 Ag1A Ag15 67.1(8) . .
C49 Ag1A Ag6 42.9(9) . .
O4 Ag1A Ag6 155.7(7) . .
O2 Ag1A Ag6 107.1(5) . .
C50 Ag1A Ag6 67.0(8) . .
Ag15 Ag1A Ag6 57.01(19) . .
C49 Ag1A Ag2 107.3(10) . .
O4 Ag1A Ag2 81.6(5) . .
O2 Ag1A Ag2 81.7(5) . .
C50 Ag1A Ag2 136.4(9) . .
Ag15 Ag1A Ag2 75.3(3) . .
Ag6 Ag1A Ag2 74.4(3) . .
O17 Ag11 O18 74.3(9) . .
O17 Ag11 C31 100.4(12) . .
O18 Ag11 C31 98.0(10) . .
O17 Ag11 C37 117.9(10) . .
O18 Ag11 C37 151.8(9) . .
C31 Ag11 C37 103.9(11) . .
O17 Ag11 Ag4A 121.7(8) . .
O18 Ag11 Ag4A 145.8(6) . .
C31 Ag11 Ag4A 51.8(8) . .
C37 Ag11 Ag4A 52.1(7) . .
O17 Ag11 Ag14 138.5(9) . .
O18 Ag11 Ag14 134.2(7) . .
C31 Ag11 Ag14 53.6(9) . .
C37 Ag11 Ag14 54.4(8) . .
O17 Ag11 Ag7 120.0(7) . .
O18 Ag11 Ag7 68.3(6) . .
C31 Ag11 Ag7 44.2(7) . .
C37 Ag11 Ag7 117.3(8) . .
Ag4A Ag11 Ag7 77.8(2) . .
Ag14 Ag11 Ag7 66.8(3) . .
O17 Ag11 Ag1 108.8(8) . .
O18 Ag11 Ag1 104.8(5) . .
C31 Ag11 Ag1 146.7(9) . .
C37 Ag11 Ag1 48.2(7) . .
Ag4A Ag11 Ag1 98.05(17) . .
Ag14 Ag11 Ag1 93.4(2) . .
Ag7 Ag11 Ag1 124.87(13) . .
C13 Ag12 C14 29.3(10) . .
C13 Ag12 O12 132.8(10) . .
C14 Ag12 O12 145.9(8) . .
C13 Ag12 O7 138.2(10) . .
C14 Ag12 O7 108.9(10) . .
O12 Ag12 O7 78.9(8) . .
C13 Ag12 O5 127.2(10) . .
C14 Ag12 O5 140.5(9) . .
O12 Ag12 O5 72.1(6) . .
O7 Ag12 O5 83.7(8) . .
C13 Ag12 Ag4 39.2(8) . .
C14 Ag12 Ag4 61.4(8) . .
O12 Ag12 Ag4 93.6(4) . .
O7 Ag12 Ag4 147.2(8) . .
O5 Ag12 Ag4 124.6(4) . .
C13 Ag12 Bi3 161.3(9) . .
C14 Ag12 Bi3 168.8(8) . .
O12 Ag12 Bi3 40.0(4) . .
O7 Ag12 Bi3 60.3(5) . .
O5 Ag12 Bi3 40.3(4) . .
Ag4 Ag12 Bi3 129.19(10) . .
C55 Ag13 C25 164.5(12) . .
C55 Ag13 C26 139.9(11) . .
C25 Ag13 C26 26.0(6) . .
C55 Ag13 Ag8 49.4(9) . .
C25 Ag13 Ag8 117.8(8) . .
C26 Ag13 Ag8 103.7(7) . .
C55 Ag13 Ag7 150.7(9) . .
C25 Ag13 Ag7 43.8(7) . .
C26 Ag13 Ag7 69.3(7) . .
Ag8 Ag13 Ag7 137.55(13) . .
C55 Ag13 Ag15 41.0(8) . .
C25 Ag13 Ag15 147.6(8) . .
C26 Ag13 Ag15 162.1(7) . .
Ag8 Ag13 Ag15 63.27(9) . .
Ag7 Ag13 Ag15 111.13(12) . .
C31 Ag14 C37 110.2(13) . .
C31 Ag14 Ag6 150.1(9) . .
C37 Ag14 Ag6 48.7(8) . .
C31 Ag14 Ag11 56.9(9) . .
C37 Ag14 Ag11 57.9(8) . .
Ag6 Ag14 Ag11 94.2(3) . .
C31 Ag14 Ag7 41.3(7) . .
C37 Ag14 Ag7 112.7(8) . .
Ag6 Ag14 Ag7 120.0(5) . .
Ag11 Ag14 Ag7 58.44(19) . .
C31 Ag4A C37 117.4(12) . .
C31 Ag4A C32 28.1(4) . .
C37 Ag4A C32 131.0(13) . .
C31 Ag4A Ag11 58.1(9) . .
C37 Ag4A Ag11 59.3(8) . .
C32 Ag4A Ag11 76.9(9) . .
C31 Ag4A Ag6 130.4(9) . .
C37 Ag4A Ag6 43.8(8) . .
C32 Ag4A Ag6 158.5(8) . .
Ag11 Ag4A Ag6 86.4(3) . .
C55 Ag15 C49 164.8(12) . .
C55 Ag15 Ag6 147.2(9) . .
C49 Ag15 Ag6 46.0(9) . .
C55 Ag15 Ag1A 138.5(9) . .
C49 Ag15 Ag1A 45.5(8) . .
Ag6 Ag15 Ag1A 62.40(19) . .
C55 Ag15 Ag13 43.4(9) . .
C49 Ag15 Ag13 146.1(9) . .
Ag6 Ag15 Ag13 104.08(11) . .
Ag1A Ag15 Ag13 145.0(3) . .
C55 Ag15 Ag8 44.4(9) . .
C49 Ag15 Ag8 146.2(8) . .
Ag6 Ag15 Ag8 119.84(11) . .
Ag1A Ag15 Ag8 101.44(18) . .
Ag13 Ag15 Ag8 55.16(8) . .
Ag2 Cl1 Ag9 125.4(3) . .
O6 P1 O4 110.9(11) . .
O6 P1 O5 111.2(11) . .
O4 P1 O5 111.5(10) . .
O6 P1 C1 109.7(13) . .
O4 P1 C1 105.8(12) . .
O5 P1 C1 107.4(12) . .
O3 P2 O1 110.6(10) . .
O3 P2 O2 110.5(10) . .
O1 P2 O2 112.8(10) . .
O3 P2 C5 110.7(11) . .
O1 P2 C5 104.3(11) . .
O2 P2 C5 107.8(11) . .
O11 P3 O12 111.6(11) . .
O11 P3 O10 110.2(10) . .
O12 P3 O10 111.7(10) . .
O11 P3 C9 109.5(12) . .
O12 P3 C9 107.2(12) . .
O10 P3 C9 106.5(12) . .
P2 O1 Bi2 140.1(10) . .
P2 O1 Ag3 110.1(9) . .
Bi2 O1 Ag3 100.4(6) . .
P2 O2 Bi1 135.3(10) . .
P2 O2 Ag1A 101.4(9) . .
Bi1 O2 Ag1A 103.4(7) . .
P2 O2 Ag10 113.9(12) . .
Bi1 O2 Ag10 98.1(7) . .
P2 O3 Ag2 113.6(9) . .
P2 O3 Ag1 132.4(10) . .
Ag2 O3 Ag1 89.0(5) . .
P1 O4 Bi1 138.0(11) . .
P1 O4 Ag10 112.1(13) . .
Bi1 O4 Ag10 99.5(8) . .
P1 O4 Ag1A 100.5(10) . .
Bi1 O4 Ag1A 104.2(7) . .
P1 O5 Bi3 137.6(10) . .
P1 O5 Ag12 116.1(9) . .
Bi3 O5 Ag12 96.3(7) . .
P1 O6 Ag2 117.4(10) . .
P1 O6 Ag8 134.8(10) . .
Ag2 O6 Ag8 91.9(6) . .
C72 O7 Ag12 143(3) . .
C72 O8 Bi3 113(2) . .
P3 O10 Bi2 137.8(11) . .
P3 O10 Ag3 110.7(9) . .
Bi2 O10 Ag3 99.5(6) . .
P3 O11 Ag2 114.0(10) . .
P3 O11 Ag4 136.3(10) . .
Ag2 O11 Ag4 92.4(6) . .
P3 O12 Bi3 140.2(10) . .
P3 O12 Ag12 115.3(9) . .
Bi3 O12 Ag12 97.1(7) . .
Bi3 O13 Bi2 102.9(5) . .
Bi3 O13 Bi1 113.1(6) . 7_655
Bi2 O13 Bi1 112.0(6) . 7_655
Bi1 O14 Bi3 117.1(7) . .
Bi1 O14 Bi2 115.5(6) . .
Bi3 O14 Bi2 115.5(6) . .
Bi1 O15 Bi3 102.2(6) 7_655 7_655
Bi1 O15 Bi2 114.1(5) 7_655 .
Bi3 O15 Bi2 110.7(5) 7_655 .
Bi1 O16 Bi2 102.4(5) 7_655 7_655
Bi1 O16 Bi3 112.8(5) 7_655 .
Bi2 O16 Bi3 113.4(6) 7_655 .
C69 O17 Ag11 127(3) . .
C67 O18 Ag11 120(2) . .
C67 O18 Ag9 130(2) . .
Ag11 O18 Ag9 103.5(8) . .
C62 O19 Ag3 128(2) . .
C62 O19 Bi2 134(3) . .
Ag3 O19 Bi2 86.4(6) . .
C64 O20 Bi2 149(3) . .
C3 C1 C2 113(3) . .
C3 C1 C4 113(3) . .
C2 C1 C4 108(3) . .
C3 C1 P1 108(2) . .
C2 C1 P1 108(2) . .
C4 C1 P1 107(2) . .
C1 C2 H2A 109.5 . .
C1 C2 H2B 109.5 . .
H2A C2 H2B 109.5 . .
C1 C2 H2C 109.5 . .
H2A C2 H2C 109.5 . .
H2B C2 H2C 109.5 . .
C1 C3 H3A 109.5 . .
C1 C3 H3B 109.5 . .
H3A C3 H3B 109.5 . .
C1 C3 H3C 109.5 . .
H3A C3 H3C 109.5 . .
H3B C3 H3C 109.5 . .
C1 C4 H4A 109.5 . .
C1 C4 H4B 109.5 . .
H4A C4 H4B 109.5 . .
C1 C4 H4C 109.5 . .
H4A C4 H4C 109.5 . .
H4B C4 H4C 109.5 . .
C6 C5 C8 113(3) . .
C6 C5 C7 109(2) . .
C8 C5 C7 110(2) . .
C6 C5 P2 110.7(18) . .
C8 C5 P2 108.4(18) . .
C7 C5 P2 104.8(19) . .
C5 C6 H6A 109.5 . .
C5 C6 H6B 109.5 . .
H6A C6 H6B 109.5 . .
C5 C6 H6C 109.5 . .
H6A C6 H6C 109.5 . .
H6B C6 H6C 109.5 . .
C5 C7 H7A 109.5 . .
C5 C7 H7B 109.5 . .
H7A C7 H7B 109.5 . .
C5 C7 H7C 109.5 . .
H7A C7 H7C 109.5 . .
H7B C7 H7C 109.5 . .
C5 C8 H8A 109.5 . .
C5 C8 H8B 109.5 . .
H8A C8 H8B 109.5 . .
C5 C8 H8C 109.5 . .
H8A C8 H8C 109.5 . .
H8B C8 H8C 109.5 . .
C11 C9 C10 111(3) . .
C11 C9 C12 110(3) . .
C10 C9 C12 112(2) . .
C11 C9 P3 109(2) . .
C10 C9 P3 107(2) . .
C12 C9 P3 108(2) . .
C9 C10 H10A 109.5 . .
C9 C10 H10B 109.5 . .
H10A C10 H10B 109.5 . .
C9 C10 H10C 109.5 . .
H10A C10 H10C 109.5 . .
H10B C10 H10C 109.5 . .
C9 C11 H11A 109.5 . .
C9 C11 H11B 109.5 . .
H11A C11 H11B 109.5 . .
C9 C11 H11C 109.5 . .
H11A C11 H11C 109.5 . .
H11B C11 H11C 109.5 . .
C9 C12 H12A 109.5 . .
C9 C12 H12B 109.5 . .
H12A C12 H12B 109.5 . .
C9 C12 H12C 109.5 . .
H12A C12 H12C 109.5 . .
H12B C12 H12C 109.5 . .
C14 C13 Ag8 141(3) . .
C14 C13 Ag4 130(3) . .
Ag8 C13 Ag4 88.2(13) . .
C14 C13 Ag12 81(2) . .
Ag8 C13 Ag12 102.9(12) . .
Ag4 C13 Ag12 98.7(12) . .
C13 C14 C15 171(3) . .
C13 C14 Ag12 69.3(19) . .
C15 C14 Ag12 119(2) . .
C16 C15 C18 113(4) . .
C16 C15 C17 99(5) . .
C18 C15 C17 115(5) . .
C16 C15 C14 113(4) . .
C18 C15 C14 109(4) . .
C17 C15 C14 107(4) . .
C15 C16 H16A 109.5 . .
C15 C16 H16B 109.5 . .
H16A C16 H16B 109.5 . .
C15 C16 H16C 109.5 . .
H16A C16 H16C 109.5 . .
H16B C16 H16C 109.5 . .
C15 C17 H17A 109.5 . .
C15 C17 H17B 109.5 . .
H17A C17 H17B 109.5 . .
C15 C17 H17C 109.5 . .
H17A C17 H17C 109.5 . .
H17B C17 H17C 109.5 . .
C15 C18 H18A 109.5 . .
C15 C18 H18B 109.5 . .
H18A C18 H18B 109.5 . .
C15 C18 H18C 109.5 . .
H18A C18 H18C 109.5 . .
H18B C18 H18C 109.5 . .
C20 C19 Ag5 137(3) . .
C20 C19 Ag4 120(3) . .
Ag5 C19 Ag4 89.1(11) . .
C20 C19 Ag9 123(3) . .
Ag5 C19 Ag9 87.8(11) . .
Ag4 C19 Ag9 84.0(11) . .
C19 C20 C21 174(4) . .
C20 C21 C24 108(3) . .
C20 C21 C23 108(3) . .
C24 C21 C23 109(2) . .
C20 C21 C22 113(3) . .
C24 C21 C22 109(2) . .
C23 C21 C22 109(2) . .
C21 C22 H22A 109.5 . .
C21 C22 H22B 109.5 . .
H22A C22 H22B 109.5 . .
C21 C22 H22C 109.5 . .
H22A C22 H22C 109.5 . .
H22B C22 H22C 109.5 . .
C21 C23 H23A 109.5 . .
C21 C23 H23B 109.5 . .
H23A C23 H23B 109.5 . .
C21 C23 H23C 109.5 . .
H23A C23 H23C 109.5 . .
H23B C23 H23C 109.5 . .
C21 C24 H24A 109.5 . .
C21 C24 H24B 109.5 . .
H24A C24 H24B 109.5 . .
C21 C24 H24C 109.5 . .
H24A C24 H24C 109.5 . .
H24B C24 H24C 109.5 . .
C26 C25 Ag7 167(3) . .
C26 C25 Ag9 97(3) . .
Ag7 C25 Ag9 95.3(13) . .
C26 C25 Ag13 97(3) . .
Ag7 C25 Ag13 86.1(12) . .
Ag9 C25 Ag13 101.7(12) . .
C25 C26 C27 175(4) . .
C25 C26 Ag9 56(2) . .
C27 C26 Ag9 125(2) . .
C25 C26 Ag13 57(2) . .
C27 C26 Ag13 128(3) . .
Ag9 C26 Ag13 81.5(8) . .
C30 C27 C26 108(3) . .
C30 C27 C28 114(3) . .
C26 C27 C28 110(3) . .
C30 C27 C29 109(3) . .
C26 C27 C29 107(3) . .
C28 C27 C29 108(3) . .
C27 C28 H28A 109.5 . .
C27 C28 H28B 109.5 . .
H28A C28 H28B 109.5 . .
C27 C28 H28C 109.5 . .
H28A C28 H28C 109.5 . .
H28B C28 H28C 109.5 . .
C27 C29 H29A 109.5 . .
C27 C29 H29B 109.5 . .
H29A C29 H29B 109.5 . .
C27 C29 H29C 109.5 . .
H29A C29 H29C 109.5 . .
H29B C29 H29C 109.5 . .
C27 C30 H30A 109.5 . .
C27 C30 H30B 109.5 . .
H30A C30 H30B 109.5 . .
C27 C30 H30C 109.5 . .
H30A C30 H30C 109.5 . .
H30B C30 H30C 109.5 . .
C32 C31 Ag7 158(3) . .
C32 C31 Ag4A 86(3) . .
Ag7 C31 Ag4A 108.8(14) . .
C32 C31 Ag14 104(3) . .
Ag7 C31 Ag14 89.0(13) . .
C32 C31 Ag11 123(3) . .
Ag7 C31 Ag11 78.6(10) . .
Ag4A C31 Ag11 70.1(9) . .
Ag14 C31 Ag11 69.6(9) . .
C31 C32 C33 169(4) . .
C31 C32 Ag4A 66(2) . .
C33 C32 Ag4A 120(3) . .
C34 C33 C32 115(4) . .
C34 C33 C36 111(5) . .
C32 C33 C36 102(4) . .
C34 C33 C35 114(4) . .
C32 C33 C35 108(3) . .
C36 C33 C35 105(4) . .
C33 C34 H34A 109.5 . .
C33 C34 H34B 109.5 . .
H34A C34 H34B 109.5 . .
C33 C34 H34C 109.5 . .
H34A C34 H34C 109.5 . .
H34B C34 H34C 109.5 . .
C33 C35 H35A 109.5 . .
C33 C35 H35B 109.5 . .
H35A C35 H35B 109.5 . .
C33 C35 H35C 109.5 . .
H35A C35 H35C 109.5 . .
H35B C35 H35C 109.5 . .
C33 C36 H36A 109.5 . .
C33 C36 H36B 109.5 . .
H36A C36 H36B 109.5 . .
C33 C36 H36C 109.5 . .
H36A C36 H36C 109.5 . .
H36B C36 H36C 109.5 . .
C38 C37 Ag6 154(3) . .
C38 C37 Ag1 86(2) . .
Ag6 C37 Ag1 92.6(11) . .
C38 C37 Ag4A 112(3) . .
Ag6 C37 Ag4A 85.7(12) . .
Ag1 C37 Ag4A 139.3(14) . .
C38 C37 Ag14 131(3) . .
Ag6 C37 Ag14 70.0(11) . .
Ag1 C37 Ag14 124.9(14) . .
C38 C37 Ag11 88(3) . .
Ag6 C37 Ag11 116.8(13) . .
Ag1 C37 Ag11 76.2(9) . .
Ag4A C37 Ag11 68.6(8) . .
Ag14 C37 Ag11 67.7(8) . .
C37 C38 C39 165(4) . .
C37 C38 Ag1 66(2) . .
C39 C38 Ag1 127(2) . .
C40 C39 C42 115(4) . .
C40 C39 C38 113(3) . .
C42 C39 C38 109(3) . .
C40 C39 C41 109(3) . .
C42 C39 C41 107(3) . .
C38 C39 C41 103(3) . .
C39 C40 H40A 109.5 . .
C39 C40 H40B 109.5 . .
H40A C40 H40B 109.5 . .
C39 C40 H40C 109.5 . .
H40A C40 H40C 109.5 . .
H40B C40 H40C 109.5 . .
C39 C41 H41A 109.5 . .
C39 C41 H41B 109.5 . .
H41A C41 H41B 109.5 . .
C39 C41 H41C 109.5 . .
H41A C41 H41C 109.5 . .
H41B C41 H41C 109.5 . .
C39 C42 H42A 109.5 . .
C39 C42 H42B 109.5 . .
H42A C42 H42B 109.5 . .
C39 C42 H42C 109.5 . .
H42A C42 H42C 109.5 . .
H42B C42 H42C 109.5 . .
C44 C43 Ag3 132(3) . .
C44 C43 Ag1 141(3) . .
Ag3 C43 Ag1 86.0(8) . .
C44 C43 Ag5 86(2) . .
Ag3 C43 Ag5 99.6(11) . .
Ag1 C43 Ag5 94.4(11) . .
C43 C44 C45 171(3) . .
C43 C44 Ag5 65(2) . .
C45 C44 Ag5 124(2) . .
C48 C45 C46 111.1(17) . .
C48 C45 C47 110.2(17) . .
C46 C45 C47 109.7(17) . .
C48 C45 C44 108(3) . .
C46 C45 C44 107(3) . .
C47 C45 C44 111(3) . .
C45 C46 H46A 109.5 . .
C45 C46 H46B 109.5 . .
H46A C46 H46B 109.5 . .
C45 C46 H46C 109.5 . .
H46A C46 H46C 109.5 . .
H46B C46 H46C 109.5 . .
C45 C47 H47A 109.5 . .
C45 C47 H47B 109.5 . .
H47A C47 H47B 109.5 . .
C45 C47 H47C 109.5 . .
H47A C47 H47C 109.5 . .
H47B C47 H47C 109.5 . .
C45 C48 H48A 109.5 . .
C45 C48 H48B 109.5 . .
H48A C48 H48B 109.5 . .
C45 C48 H48C 109.5 . .
H48A C48 H48C 109.5 . .
H48B C48 H48C 109.5 . .
C50 C49 Ag6 139(3) . .
C50 C49 Ag15 134(3) . .
Ag6 C49 Ag15 87.4(13) . .
C50 C49 Ag1A 89(2) . .
Ag6 C49 Ag1A 92.6(12) . .
Ag15 C49 Ag1A 90.1(12) . .
C50 C49 Ag10 73(2) . .
Ag6 C49 Ag10 104.7(14) . .
Ag15 C49 Ag10 101.3(15) . .
C49 C50 C51 166(4) . .
C49 C50 Ag10 77(2) . .
C51 C50 Ag10 117(2) . .
C49 C50 Ag1A 62(2) . .
C51 C50 Ag1A 132(2) . .
C50 C51 C53 115(3) . .
C50 C51 C52 109(3) . .
C53 C51 C52 110.7(19) . .
C50 C51 C54 101(3) . .
C53 C51 C54 111(2) . .
C52 C51 C54 110.7(19) . .
C51 C52 H52A 109.5 . .
C51 C52 H52B 109.5 . .
H52A C52 H52B 109.5 . .
C51 C52 H52C 109.5 . .
H52A C52 H52C 109.5 . .
H52B C52 H52C 109.5 . .
C51 C53 H53A 109.5 . .
C51 C53 H53B 109.5 . .
H53A C53 H53B 109.5 . .
C51 C53 H53C 109.5 . .
H53A C53 H53C 109.5 . .
H53B C53 H53C 109.5 . .
C51 C54 H54A 109.5 . .
C51 C54 H54B 109.5 . .
H54A C54 H54B 109.5 . .
C51 C54 H54C 109.5 . .
H54A C54 H54C 109.5 . .
H54B C54 H54C 109.5 . .
C56 C55 Ag15 137(3) . .
C56 C55 Ag13 113(3) . .
Ag15 C55 Ag13 95.6(11) . .
C56 C55 Ag8 118(3) . .
Ag15 C55 Ag8 95.3(10) . .
Ag13 C55 Ag8 83.3(12) . .
C55 C56 C57 156(4) . .
C58 C57 C59 112.1(19) . .
C58 C57 C56 111(3) . .
C59 C57 C56 102(3) . .
C58 C57 C60 110.5(19) . .
C59 C57 C60 110.7(19) . .
C56 C57 C60 110(4) . .
C57 C58 H58A 109.5 . .
C57 C58 H58B 109.5 . .
H58A C58 H58B 109.5 . .
C57 C58 H58C 109.5 . .
H58A C58 H58C 109.5 . .
H58B C58 H58C 109.5 . .
C57 C59 H59A 109.5 . .
C57 C59 H59B 109.5 . .
H59A C59 H59B 109.5 . .
C57 C59 H59C 109.5 . .
H59A C59 H59C 109.5 . .
H59B C59 H59C 109.5 . .
C57 C60 H60A 109.5 . .
C57 C60 H60B 109.5 . .
H60A C60 H60B 109.5 . .
C57 C60 H60C 109.5 . .
H60A C60 H60C 109.5 . .
H60B C60 H60C 109.5 . .
F7 C61 F8 110(2) . .
F7 C61 F9 110(2) . .
F8 C61 F9 109(2) . .
F7 C61 C62 109(2) . .
F8 C61 C62 110(2) . .
F9 C61 C62 109(2) . .
O19 C62 C61 112(3) . .
O19 C62 C63 137(4) . .
C61 C62 C63 110(2) . .
C62 C63 C64 118(3) . .
C62 C63 H63 121.2 . .
C64 C63 H63 121.2 . .
O20 C64 C63 118(4) . .
O20 C64 C65 122(3) . .
C63 C64 C65 120(2) . .
F11 C65 F10 114.7(18) . .
F11 C65 F12 115(2) . .
F10 C65 F12 115(2) . .
F11 C65 C64 103(2) . .
F10 C65 C64 103(2) . .
F12 C65 C64 103(2) . .
F2 C66 F1 103.6(19) . .
F2 C66 F3 104.4(19) . .
F1 C66 F3 104(2) . .
F2 C66 C67 119(2) . .
F1 C66 C67 111(2) . .
F3 C66 C67 113(3) . .
O18 C67 C68 137(3) . .
O18 C67 C66 113(3) . .
C68 C67 C66 110(3) . .
C67 C68 C69 110(3) . .
C67 C68 H68 124.9 . .
C69 C68 H68 124.9 . .
O17 C69 C70 128(3) . .
O17 C69 C68 132(3) . .
C70 C69 C68 99(3) . .
F5 C70 F6 103(2) . .
F5 C70 F4 103(2) . .
F6 C70 F4 103(2) . .
F5 C70 C69 113(3) . .
F6 C70 C69 125(3) . .
F4 C70 C69 108(3) . .
F13 C71 F15 115(2) . .
F13 C71 F14 114(2) . .
F15 C71 F14 113(2) . .
F13 C71 C72 103(3) . .
F15 C71 C72 106(3) . .
F14 C71 C72 103(4) . .
O8 C72 O7 112(3) . .
O8 C72 C71 115(4) . .
O7 C72 C71 131(4) . .

loop_
_geom_bond_atom_site_label_1
_geom_bond_atom_site_label_2
_geom_bond_distance
_geom_bond_site_symmetry_2
Bi1 O14 2.134(15) .
Bi1 O4 2.285(17) .
Bi1 O2 2.285(17) .
Bi1 O15 2.328(15) 7_655
Bi1 O16 2.355(15) 7_655
Bi1 O13 2.613(14) 7_655
Bi1 Bi3 3.6691(14) .
Bi1 Bi2 3.6865(14) .
Bi2 O14 2.225(15) .
Bi2 O1 2.248(16) .
Bi2 O10 2.282(17) .
Bi2 O16 2.377(13) 7_655
Bi2 O13 2.433(15) .
Bi2 O15 2.654(15) .
Bi2 O19 2.69(2) .
Bi2 O20 2.74(2) .
Bi3 O14 2.168(14) .
Bi3 O12 2.268(17) .
Bi3 O5 2.278(18) .
Bi3 O13 2.318(15) .
Bi3 O15 2.385(13) 7_655
Bi3 O16 2.586(14) .
Bi3 O8 2.69(2) .
Bi3 Ag12 3.503(3) .
Ag1 C43 2.15(3) .
Ag1 C37 2.31(3) .
Ag1 C38 2.51(3) .
Ag1 O3 2.557(18) .
Ag1 Ag3 2.930(3) .
Ag1 Ag11 3.004(4) .
Ag1 Ag6 3.185(3) .
Ag1 Ag5 3.210(3) .
Ag2 O11 2.324(18) .
Ag2 O6 2.335(18) .
Ag2 O3 2.368(16) .
Ag2 Cl1 2.673(8) .
Ag2 Ag1A 3.148(14) .
Ag2 Ag3 3.365(3) .
Ag3 C43 2.15(3) .
Ag3 O10 2.417(18) .
Ag3 O1 2.420(17) .
Ag3 O19 2.55(2) .
Ag3 Ag5 3.342(3) .
Ag4 C13 2.14(3) .
Ag4 C19 2.18(3) .
Ag4 O11 2.560(17) .
Ag4 Ag9 2.947(3) .
Ag4 Ag8 2.953(4) .
Ag4 Ag5 3.055(3) .
Ag4 Ag12 3.342(4) .
Ag5 C19 2.17(3) .
Ag5 C43 2.23(3) .
Ag5 C44 2.46(3) .
Ag5 Ag9 3.041(4) .
Ag6 C37 2.10(3) .
Ag6 C49 2.12(3) .
Ag6 Ag14 2.622(11) .
Ag6 Ag15 2.941(4) .
Ag6 Ag4A 3.022(10) .
Ag6 Ag1A 3.107(11) .
Ag7 C25 2.06(3) .
Ag7 C31 2.07(3) .
Ag7 Ag11 2.908(4) .
Ag7 Ag13 2.976(4) .
Ag7 Ag14 3.136(11) .
Ag7 Ag9 3.141(4) .
Ag8 C13 2.10(3) .
Ag8 C55 2.24(3) .
Ag8 O6 2.517(18) .
Ag8 Ag13 2.926(4) .
Ag8 Ag15 3.184(4) .
Ag9 C25 2.19(3) .
Ag9 C19 2.22(3) .
Ag9 O18 2.54(2) .
Ag9 C26 2.61(3) .
Ag9 Cl1 2.915(7) .
Ag10 C50 2.26(3) .
Ag10 C49 2.31(4) .
Ag10 O4 2.40(2) .
Ag10 O2 2.45(2) .
Ag1A C49 2.18(3) .
Ag1A O4 2.42(2) .
Ag1A O2 2.445(18) .
Ag1A C50 2.46(3) .
Ag1A Ag15 3.055(9) .
Ag11 O17 2.33(3) .
Ag11 O18 2.49(2) .
Ag11 C31 2.49(3) .
Ag11 C37 2.55(3) .
Ag11 Ag4A 2.761(8) .
Ag11 Ag14 2.788(10) .
Ag12 C13 2.26(3) .
Ag12 C14 2.39(3) .
Ag12 O12 2.402(18) .
Ag12 O7 2.42(3) .
Ag12 O5 2.423(18) .
Ag13 C55 2.16(3) .
Ag13 C25 2.29(4) .
Ag13 C26 2.71(4) .
Ag13 Ag15 3.135(4) .
Ag14 C31 2.39(4) .
Ag14 C37 2.45(3) .
Ag4A C31 2.31(3) .
Ag4A C37 2.34(3) .
Ag4A C32 2.53(4) .
Ag15 C55 2.07(3) .
Ag15 C49 2.14(3) .
P1 O6 1.522(19) .
P1 O4 1.545(18) .
P1 O5 1.55(2) .
P1 C1 1.87(3) .
P2 O3 1.540(18) .
P2 O1 1.543(18) .
P2 O2 1.545(19) .
P2 C5 1.85(3) .
P3 O11 1.516(19) .
P3 O12 1.52(2) .
P3 O10 1.551(19) .
P3 C9 1.85(3) .
F1 C66 1.370(19) .
F2 C66 1.366(18) .
F3 C66 1.370(19) .
F4 C70 1.370(19) .
F5 C70 1.351(19) .
F6 C70 1.368(19) .
F7 C61 1.38(2) .
F8 C61 1.379(19) .
F9 C61 1.38(2) .
F10 C65 1.39(2) .
F11 C65 1.38(2) .
F12 C65 1.39(2) .
F13 C71 1.35(2) .
F14 C71 1.38(2) .
F15 C71 1.36(2) .
O7 C72 1.43(5) .
O8 C72 1.29(5) .
O13 Bi1 2.613(14) 7_655
O15 Bi1 2.328(15) 7_655
O15 Bi3 2.385(13) 7_655
O16 Bi1 2.355(15) 7_655
O16 Bi2 2.377(13) 7_655
O17 C69 1.11(4) .
O18 C67 1.23(3) .
O19 C62 1.220(18) .
O20 C64 1.225(18) .
C1 C3 1.39(4) .
C1 C2 1.50(4) .
C1 C4 1.53(4) .
C2 H2A 0.9600 .
C2 H2B 0.9600 .
C2 H2C 0.9600 .
C3 H3A 0.9600 .
C3 H3B 0.9600 .
C3 H3C 0.9600 .
C4 H4A 0.9600 .
C4 H4B 0.9600 .
C4 H4C 0.9600 .
C5 C6 1.48(4) .
C5 C8 1.49(4) .
C5 C7 1.61(4) .
C6 H6A 0.9600 .
C6 H6B 0.9600 .
C6 H6C 0.9600 .
C7 H7A 0.9600 .
C7 H7B 0.9600 .
C7 H7C 0.9600 .
C8 H8A 0.9600 .
C8 H8B 0.9600 .
C8 H8C 0.9600 .
C9 C11 1.49(4) .
C9 C10 1.49(4) .
C9 C12 1.50(4) .
C10 H10A 0.9600 .
C10 H10B 0.9600 .
C10 H10C 0.9600 .
C11 H11A 0.9600 .
C11 H11B 0.9600 .
C11 H11C 0.9600 .
C12 H12A 0.9600 .
C12 H12B 0.9600 .
C12 H12C 0.9600 .
C13 C14 1.18(4) .
C14 C15 1.56(5) .
C15 C16 1.44(5) .
C15 C18 1.47(5) .
C15 C17 1.55(7) .
C16 H16A 0.9600 .
C16 H16B 0.9600 .
C16 H16C 0.9600 .
C17 H17A 0.9600 .
C17 H17B 0.9600 .
C17 H17C 0.9600 .
C18 H18A 0.9600 .
C18 H18B 0.9600 .
C18 H18C 0.9600 .
C19 C20 1.21(4) .
C20 C21 1.47(4) .
C21 C24 1.52(2) .
C21 C23 1.53(2) .
C21 C22 1.53(2) .
C22 H22A 0.9600 .
C22 H22B 0.9600 .
C22 H22C 0.9600 .
C23 H23A 0.9600 .
C23 H23B 0.9600 .
C23 H23C 0.9600 .
C24 H24A 0.9600 .
C24 H24B 0.9600 .
C24 H24C 0.9600 .
C25 C26 1.196(10) .
C26 C27 1.53(4) .
C27 C30 1.50(5) .
C27 C28 1.53(4) .
C27 C29 1.56(5) .
C28 H28A 0.9600 .
C28 H28B 0.9600 .
C28 H28C 0.9600 .
C29 H29A 0.9600 .
C29 H29B 0.9600 .
C29 H29C 0.9600 .
C30 H30A 0.9600 .
C30 H30B 0.9600 .
C30 H30C 0.9600 .
C31 C32 1.196(10) .
C32 C33 1.48(5) .
C33 C34 1.46(6) .
C33 C36 1.52(2) .
C33 C35 1.53(5) .
C34 H34A 0.9600 .
C34 H34B 0.9600 .
C34 H34C 0.9600 .
C35 H35A 0.9600 .
C35 H35B 0.9600 .
C35 H35C 0.9600 .
C36 H36A 0.9600 .
C36 H36B 0.9600 .
C36 H36C 0.9600 .
C37 C38 1.18(4) .
C38 C39 1.58(5) .
C39 C40 1.49(5) .
C39 C42 1.53(5) .
C39 C41 1.59(4) .
C40 H40A 0.9600 .
C40 H40B 0.9600 .
C40 H40C 0.9600 .
C41 H41A 0.9600 .
C41 H41B 0.9600 .
C41 H41C 0.9600 .
C42 H42A 0.9600 .
C42 H42B 0.9600 .
C42 H42C 0.9600 .
C43 C44 1.203(10) .
C44 C45 1.551(19) .
C45 C48 1.523(19) .
C45 C46 1.530(19) .
C45 C47 1.538(19) .
C46 H46A 0.9600 .
C46 H46B 0.9600 .
C46 H46C 0.9600 .
C47 H47A 0.9600 .
C47 H47B 0.9600 .
C47 H47C 0.9600 .
C48 H48A 0.9600 .
C48 H48B 0.9600 .
C48 H48C 0.9600 .
C49 C50 1.20(4) .
C50 C51 1.531(19) .
C51 C53 1.53(2) .
C51 C52 1.54(2) .
C51 C54 1.54(2) .
C52 H52A 0.9600 .
C52 H52B 0.9600 .
C52 H52C 0.9600 .
C53 H53A 0.9600 .
C53 H53B 0.9600 .
C53 H53C 0.9600 .
C54 H54A 0.9600 .
C54 H54B 0.9600 .
C54 H54C 0.9600 .
C55 C56 1.195(10) .
C56 C57 1.538(19) .
C57 C58 1.53(2) .
C57 C59 1.54(2) .
C57 C60 1.55(2) .
C58 H58A 0.9600 .
C58 H58B 0.9600 .
C58 H58C 0.9600 .
C59 H59A 0.9600 .
C59 H59B 0.9600 .
C59 H59C 0.9600 .
C60 H60A 0.9600 .
C60 H60B 0.9600 .
C60 H60C 0.9600 .
C61 C62 1.52(2) .
C62 C63 1.52(2) .
C63 C64 1.52(2) .
C63 H63 0.9300 .
C64 C65 1.53(2) .
C66 C67 1.526(19) .
C67 C68 1.523(19) .
C68 C69 1.533(19) .
C68 H68 0.9300 .
C69 C70 1.514(19) .
C71 C72 1.53(2) .
